data_2243539
loop_
_publ_author_name
'Rheam, Rachel E.'
'Zeller, Matthias'
'Zaleski, Curtis M.'

_publ_section_title
;
 Crystal structures of three anionic lanthanide--aluminium [3.3.1]
 metallacryptate complexes
;
_journal_issue 9
_journal_name_full 'Acta Crystallographica Section E'
_journal_page_first 1458
_journal_page_last 1466
_journal_paper_doi 10.1107/S2056989020010725
_journal_volume 76
_journal_year 2020
_chemical_formula_iupac
;
(C5 H6 N)2 [Dy Al6 (C7 H6 N O3)2 (C7 H4 N O3)7 (C5 H5 N)1.855 (H2 O)2],
7.429C5 H5 N, H2 O
;
_chemical_formula_moiety 'C72.45 H53.45 Al6 Dy N10.89 O29, 2(C5 H6 N), 7.429(C5 H5 N), H2'
_chemical_formula_sum 'C119.6 H104.6 Al6 Dy N20.32 O30'
_chemical_formula_weight 2630.90
_chemical_name_systematic
;Bis(pyridinium)
diaquadipyridinehexakis[\m~3~-salicylhydroximato(3-)]bis[\m~2~-salicylhydroximato(1-)]hexaaluminiumdysprosium--pyridine--water (1/7.429/1)
;
_space_group_crystal_system triclinic
_space_group_IT_number 2
_space_group_name_Hall '-P 1'
_space_group_name_H-M_alt 'P -1'
_atom_sites_solution_hydrogens mixed
_atom_sites_solution_primary direct
_atom_sites_solution_secondary difmap
_audit_creation_method SHELXL-2018/3
_cell_angle_alpha 80.632(2)
_cell_angle_beta 83.989(2)
_cell_angle_gamma 71.660(2)
_cell_formula_units_Z 2
_cell_length_a 13.7232(6)
_cell_length_b 16.0871(7)
_cell_length_c 28.2946(13)
_cell_measurement_reflns_used 9221
_cell_measurement_temperature 150(2)
_cell_measurement_theta_max 32.8266
_cell_measurement_theta_min 2.4349
_cell_volume 5840.6(5)
_computing_cell_refinement
;
SAINT (Bruker, 2018)
;
_computing_data_collection
;
APEX3  (Bruker, 2018)
;
_computing_data_reduction
;
SAINT (Bruker, 2018)
;
_computing_molecular_graphics
;
Mercury (Macrae et al., 2020)
;
_computing_publication_material
;
publCIF (Westrip, 2010)
;
_computing_structure_refinement
;
<i>SHELXL2018/3</i> (Sheldrick, 2015),
<i>shelXle</i> (H\"ubschle <i>et al.</i>,  2011)
;
_computing_structure_solution
;
SHELXS97 (Sheldrick, 2008)
;
_diffrn_ambient_temperature 150(2)
_diffrn_detector_area_resol_mean 10.4167
_diffrn_measured_fraction_theta_full 0.999
_diffrn_measured_fraction_theta_max 0.999
_diffrn_measurement_device_type 'Bruker AXS D8 Quest CMOS diffractometer'
_diffrn_measurement_method 'omega and phi scans'
_diffrn_radiation_monochromator 'Triumph curved graphite crystal'
_diffrn_radiation_type MoK\a
_diffrn_radiation_wavelength 0.71073
_diffrn_reflns_av_R_equivalents 0.0448
_diffrn_reflns_av_unetI/netI 0.0327
_diffrn_reflns_limit_h_max 19
_diffrn_reflns_limit_h_min -19
_diffrn_reflns_limit_k_max 22
_diffrn_reflns_limit_k_min -22
_diffrn_reflns_limit_l_max 40
_diffrn_reflns_limit_l_min -40
_diffrn_reflns_number 209417
_diffrn_reflns_theta_full 25.242
_diffrn_reflns_theta_max 30.508
_diffrn_reflns_theta_min 2.192
_diffrn_source 'fine focus sealed tube X-ray source'
_diffrn_source_current '30 mA'
_diffrn_source_voltage '50 kV'
_exptl_absorpt_coefficient_mu 0.773
_exptl_absorpt_correction_T_max 0.2694
_exptl_absorpt_correction_T_min 0.2249
_exptl_absorpt_correction_type multi-scan
_exptl_absorpt_process_details
;
(SADABS; Krause <i>et al.</i>,  2015)
;
_exptl_crystal_colour colourless
_exptl_crystal_density_diffrn 1.496
_exptl_crystal_description block
_exptl_crystal_F_000 2696.9
_exptl_crystal_size_max 0.210
_exptl_crystal_size_mid 0.180
_exptl_crystal_size_min 0.100
_refine_diff_density_max 1.323
_refine_diff_density_min -1.092
_refine_ls_extinction_method none
_refine_ls_goodness_of_fit_ref 1.142
_refine_ls_hydrogen_treatment mixed
_refine_ls_matrix_type full
_refine_ls_number_parameters 2107
_refine_ls_number_reflns 35615
_refine_ls_number_restraints 2161
_refine_ls_restrained_S_all 1.122
_refine_ls_R_factor_all 0.0572
_refine_ls_R_factor_gt 0.0478
_refine_ls_shift/su_max 0.001
_refine_ls_shift/su_mean 0.000
_refine_ls_structure_factor_coef Fsqd
_refine_ls_weighting_details 'w=1/[\s^2^(Fo^2^)+(0.0312P)^2^+11.5040P] where P=(Fo^2^+2Fc^2^)/3'
_refine_ls_weighting_scheme calc
_refine_ls_wR_factor_gt 0.1117
_refine_ls_wR_factor_ref 0.1158
_reflns_number_gt 31175
_reflns_number_total 35615
_reflns_threshold_expression 'I > 2\s(I)'
_cod_data_source_file mw2167sup1.cif
_cod_data_source_block 2
_cod_original_formula_sum 'C119.60 H104.60 Al6 Dy N20.32 O30'
_cod_database_code 2243539
_shelx_space_group_comment
;
The symmetry employed for this shelxl refinement is uniquely defined
by the following loop, which should always be used as a source of
symmetry information in preference to the above space-group names.
They are only intended as comments.
;
_shelx_estimated_absorpt_t_min 0.854
_shelx_estimated_absorpt_t_max 0.927

loop_
_space_group_symop_operation_xyz
'x, y, z'
'-x, -y, -z'

loop_
_atom_site_type_symbol
_atom_site_label
_atom_site_fract_x
_atom_site_fract_y
_atom_site_fract_z
_atom_site_U_iso_or_equiv
_atom_site_adp_type
_atom_site_calc_flag
_atom_site_occupancy
_atom_site_disorder_assembly
_atom_site_disorder_group
Al Al1 -0.03575(6) 0.87433(5) 0.12685(3) 0.01965(14) Uani d 1 . .
Al Al2 -0.32053(6) 0.93311(5) 0.23690(3) 0.02397(15) Uani d 1 . .
Al Al3 -0.12509(6) 1.10409(5) 0.25810(3) 0.02347(15) Uani d 1 . .
Al Al5 -0.14505(8) 0.75818(6) 0.36629(3) 0.03108(19) Uani d 1 . .
Al Al6 -0.05267(7) 0.61929(5) 0.23474(3) 0.02360(15) Uani d 1 . .
O O1 -0.12047(14) 0.91471(12) 0.18165(6) 0.0213(3) Uani d 1 . .
O O2 -0.16407(14) 0.88908(13) 0.10334(6) 0.0244(4) Uani d 1 . .
O O3 -0.40734(16) 0.89651(14) 0.20674(7) 0.0308(4) Uani d 1 . .
O O4 -0.22283(15) 0.97062(11) 0.26338(6) 0.0230(4) Uani d 1 . .
O O5 -0.37951(14) 1.05623(12) 0.21895(7) 0.0264(4) Uani d 1 . .
O O7 0.08325(15) 0.84877(12) 0.20950(6) 0.0235(4) Uani d 1 . .
O O8 0.20693(15) 0.93126(13) 0.17978(7) 0.0271(4) Uani d 1 . .
O O9 -0.03543(14) 0.98456(12) 0.09054(6) 0.0220(3) Uani d 1 . .
Dy Dy1 -0.06406(3) 0.85152(2) 0.25896(2) 0.01896(5) Uani d 0.8909(13) A 1
Al Al4 0.17617(9) 0.88390(7) 0.24152(4) 0.0194(2) Uani d 0.8909(13) A 1
O O10 0.11224(18) 0.82265(14) 0.29460(8) 0.0237(4) Uani d 0.8909(13) A 1
N N4 0.1743(2) 0.73691(16) 0.30418(9) 0.0272(5) Uani d 0.8909(13) A 1
H H4N 0.155528 0.698368 0.326012 0.033 Uiso calc 0.8909(13) A 1
O O11 0.28111(17) 0.77344(14) 0.24617(8) 0.0240(4) Uani d 0.8909(13) A 1
C C22 0.2627(2) 0.71501(19) 0.27934(11) 0.0246(5) Uani d 0.8909(13) A 1
C C23 0.3418(3) 0.6297(2) 0.29142(12) 0.0319(7) Uani d 0.8909(13) A 1
C C24 0.4349(3) 0.6135(2) 0.26406(15) 0.0405(8) Uani d 0.8909(13) A 1
H H24 0.443194 0.655392 0.237361 0.049 Uiso calc 0.8909(13) A 1
C C25 0.5159(3) 0.5370(3) 0.27525(19) 0.0536(11) Uani d 0.8909(13) A 1
H H25 0.579025 0.526425 0.256472 0.064 Uiso calc 0.8909(13) A 1
C C26 0.5028(4) 0.4765(3) 0.3142(2) 0.0635(13) Uani d 0.8909(13) A 1
H H26 0.558116 0.424587 0.322315 0.076 Uiso calc 0.8909(13) A 1
C C27 0.4119(4) 0.4899(3) 0.34124(18) 0.0579(12) Uani d 0.8909(13) A 1
H H27 0.404578 0.447005 0.367583 0.069 Uiso calc 0.8909(13) A 1
C C28 0.3295(3) 0.5666(2) 0.33033(14) 0.0436(9) Uani d 0.8909(13) A 1
O O12 0.2379(3) 0.58357(19) 0.35585(11) 0.0565(8) Uani d 0.8909(13) A 1
H H12O 0.239906 0.542222 0.378443 0.085 Uiso calc 0.8909(13) A 1
O O25 -0.0351(2) 0.98802(17) 0.26394(12) 0.0220(6) Uani d 0.8909(13) A 1
N N9 0.0679(2) 0.99014(18) 0.25926(10) 0.0221(5) Uani d 0.8909(13) A 1
O O26 -0.0091(3) 1.13528(17) 0.26573(14) 0.0289(7) Uani d 0.8909(13) A 1
C C57 0.0736(3) 1.0690(2) 0.26153(12) 0.0248(6) Uani d 0.8909(13) A 1
C C58 0.1753(2) 1.0822(2) 0.25957(12) 0.0265(6) Uani d 0.8909(13) A 1
C C59 0.1799(3) 1.1691(2) 0.25638(14) 0.0363(7) Uani d 0.8909(13) A 1
H H59 0.118013 1.217033 0.254807 0.044 Uiso calc 0.8909(13) A 1
C C60 0.2725(3) 1.1860(3) 0.25549(16) 0.0428(8) Uani d 0.8909(13) A 1
H H60 0.274637 1.244925 0.253772 0.051 Uiso calc 0.8909(13) A 1
C C61 0.3628(3) 1.1156(3) 0.25716(16) 0.0414(8) Uani d 0.8909(13) A 1
H H61 0.427074 1.126832 0.255943 0.050 Uiso calc 0.8909(13) A 1
C C62 0.3606(3) 1.0291(3) 0.26056(13) 0.0325(7) Uani d 0.8909(13) A 1
H H62 0.423184 0.981903 0.261736 0.039 Uiso calc 0.8909(13) A 1
C C63 0.2671(2) 1.0112(2) 0.26228(11) 0.0258(6) Uani d 0.8909(13) A 1
O O27 0.26772(17) 0.92654(16) 0.26688(8) 0.0246(4) Uani d 0.8909(13) A 1
N N11 0.1047(2) 0.55147(18) 0.24520(11) 0.0267(5) Uani d 0.8909(13) A 1
C C69 0.1312(3) 0.4816(2) 0.27959(13) 0.0367(7) Uani d 0.8909(13) A 1
H H69 0.079212 0.470386 0.302327 0.044 Uiso calc 0.8909(13) A 1
C C70 0.2301(3) 0.4253(3) 0.28352(15) 0.0446(9) Uani d 0.8909(13) A 1
H H70 0.245748 0.377276 0.308779 0.054 Uiso calc 0.8909(13) A 1
C C71 0.3056(3) 0.4398(3) 0.25037(16) 0.0449(9) Uani d 0.8909(13) A 1
H H71 0.373893 0.400809 0.251547 0.054 Uiso calc 0.8909(13) A 1
C C72 0.2803(3) 0.5118(3) 0.21554(15) 0.0468(9) Uani d 0.8909(13) A 1
H H72 0.331147 0.523686 0.192341 0.056 Uiso calc 0.8909(13) A 1
C C73 0.1798(3) 0.5669(3) 0.21446(14) 0.0374(7) Uani d 0.8909(13) A 1
H H73 0.163671 0.617793 0.190905 0.045 Uiso calc 0.8909(13) A 1
Dy Dy1B -0.08916(18) 0.84865(15) 0.26279(8) 0.01896(5) Uani d 0.1091(13) A 2
Al Al4B 0.1627(7) 0.8583(6) 0.2480(4) 0.0226(16) Uani d 0.1091(13) A 2
O O10B 0.0932(10) 0.7949(9) 0.2969(6) 0.026(3) Uani d 0.1091(13) A 2
N N4B 0.1299(13) 0.7060(10) 0.2908(7) 0.026(2) Uani d 0.1091(13) A 2
H H4B 0.11(2) 0.661(11) 0.298(3) 0.032 Uiso d 0.1091(13) A 2
O O11B 0.2563(12) 0.7426(9) 0.2460(6) 0.024(2) Uani d 0.1091(13) A 2
C C22B 0.2098(15) 0.6838(10) 0.2598(8) 0.026(2) Uani d 0.1091(13) A 2
C C23B 0.2444(15) 0.5941(12) 0.2464(10) 0.036(3) Uani d 0.1091(13) A 2
C C24B 0.3479(16) 0.5654(15) 0.2298(12) 0.042(4) Uani d 0.1091(13) A 2
H H24B 0.387886 0.604955 0.225820 0.050 Uiso calc 0.1091(13) A 2
C C25B 0.3925(17) 0.4796(16) 0.2190(12) 0.045(3) Uani d 0.1091(13) A 2
H H25B 0.465039 0.454383 0.215597 0.054 Uiso calc 0.1091(13) A 2
C C26B 0.3265(16) 0.4328(18) 0.2134(12) 0.045(3) Uani d 0.1091(13) A 2
H H26B 0.353478 0.381531 0.197853 0.054 Uiso calc 0.1091(13) A 2
C C27B 0.2263(14) 0.4554(14) 0.2285(9) 0.029(2) Uani d 0.1091(13) A 2
H H27B 0.185655 0.417827 0.227067 0.035 Uiso calc 0.1091(13) A 2
C C28B 0.1834(15) 0.5382(14) 0.2468(11) 0.037(2) Uani d 0.1091(13) A 2
O O12B 0.0860(14) 0.5671(14) 0.2643(8) 0.033(3) Uani d 0.1091(13) A 2
H H12P 0.080152 0.540460 0.292030 0.049 Uiso calc 0.1091(13) A 2
O O25B -0.0424(15) 0.9735(12) 0.2722(12) 0.023(3) Uani d 0.1091(13) A 2
N N9B 0.0633(12) 0.9664(10) 0.2682(10) 0.021(2) Uani d 0.1091(13) A 2
O O26B -0.0021(19) 1.1137(13) 0.2725(13) 0.024(3) Uani d 0.1091(13) A 2
C C57B 0.0758(14) 1.0425(13) 0.2695(13) 0.025(3) Uani d 0.1091(13) A 2
C C58B 0.1819(13) 1.0484(13) 0.2688(11) 0.026(2) Uani d 0.1091(13) A 2
C C59B 0.1939(17) 1.1312(15) 0.2672(12) 0.034(3) Uani d 0.1091(13) A 2
H H59B 0.134387 1.181389 0.265900 0.040 Uiso calc 0.1091(13) A 2
C C60B 0.2901(17) 1.1437(16) 0.2673(13) 0.038(3) Uani d 0.1091(13) A 2
H H60B 0.298511 1.199831 0.268121 0.045 Uiso calc 0.1091(13) A 2
C C61B 0.3720(17) 1.0674(16) 0.2661(12) 0.035(3) Uani d 0.1091(13) A 2
H H61B 0.439146 1.073390 0.263115 0.041 Uiso calc 0.1091(13) A 2
C C62B 0.3644(15) 0.9839(16) 0.2687(10) 0.030(3) Uani d 0.1091(13) A 2
H H62B 0.424563 0.934309 0.269244 0.036 Uiso calc 0.1091(13) A 2
C C63B 0.2674(14) 0.9721(13) 0.2707(10) 0.024(2) Uani d 0.1091(13) A 2
O O27B 0.2613(12) 0.8899(11) 0.2744(7) 0.024(2) Uani d 0.1091(13) A 2
O O13 -0.10422(18) 0.86287(13) 0.34692(7) 0.0332(5) Uani d 1 . .
O O14 -0.0310(2) 0.72887(15) 0.40760(7) 0.0387(5) Uani d 1 . .
O O15 0.0998(4) 0.9286(3) 0.40707(14) 0.0952(14) Uani d 1 . .
H H15 0.120870 0.966676 0.416271 0.143 Uiso calc 1 . .
O O16 -0.23392(16) 0.82229(13) 0.26932(6) 0.0260(4) Uani d 1 . .
O O17 -0.40045(16) 0.92895(14) 0.29474(7) 0.0295(4) Uani d 1 . .
O O18 -0.2353(2) 0.79038(15) 0.41609(7) 0.0425(6) Uani d 1 . .
O O19 -0.05625(16) 0.71810(12) 0.31273(7) 0.0272(4) Uani d 1 . .
O O20 -0.15369(19) 0.64342(14) 0.37500(7) 0.0347(5) Uani d 1 . .
O O21 -0.07903(17) 0.51449(13) 0.25066(7) 0.0302(4) Uani d 1 . .
O O22 -0.03514(16) 0.73167(12) 0.21481(6) 0.0264(4) Uani d 1 . .
O O23 -0.02519(16) 0.60680(12) 0.17083(7) 0.0273(4) Uani d 1 . .
O O24 0.04193(15) 0.81789(12) 0.07843(6) 0.0232(4) Uani d 1 . .
O O28 -0.09153(16) 1.10779(13) 0.18742(7) 0.0276(4) Uani d 1 . .
H H28A -0.067(3) 1.147(2) 0.1732(13) 0.041 Uiso d 1 . .
H H28B -0.070(3) 1.0608(17) 0.1763(13) 0.041 Uiso d 1 . .
O O29 -0.20208(17) 0.67514(15) 0.22742(8) 0.0333(4) Uani d 1 . .
H H29A -0.222(3) 0.7282(16) 0.2367(14) 0.050 Uiso d 1 . .
H H29B -0.242(3) 0.677(3) 0.2031(11) 0.050 Uiso d 1 . .
O O30 0.4117(6) 0.4703(6) 0.0116(3) 0.172(3) Uani d 1 . .
H H30A 0.424(8) 0.479(4) 0.039(2) 0.259 Uiso d 1 . .
H H30B 0.399(11) 0.420(5) 0.021(4) 0.259 Uiso d 1 . .
N N1 -0.22343(17) 0.91486(14) 0.17907(8) 0.0230(4) Uani d 1 . .
N N2 -0.23575(17) 1.06082(14) 0.24987(8) 0.0228(4) Uani d 1 . .
N N3 0.07267(17) 0.89051(14) 0.16197(7) 0.0210(4) Uani d 1 . .
N N5 -0.0277(2) 0.86239(18) 0.37434(9) 0.0372(6) Uani d 1 . .
H H5N -0.004792 0.908330 0.371968 0.045 Uiso calc 1 . .
N N6 -0.2581(2) 0.81811(16) 0.32019(8) 0.0288(5) Uani d 1 . .
N N7 -0.0751(2) 0.64288(14) 0.30061(8) 0.0269(5) Uani d 1 . .
N N8 -0.02010(18) 0.74862(14) 0.16399(7) 0.0227(4) Uani d 1 . .
C C1 -0.2386(2) 0.90271(17) 0.13596(9) 0.0237(5) Uani d 1 . .
C C2 -0.3413(2) 0.90484(19) 0.12457(10) 0.0264(5) Uani d 1 . .
C C3 -0.3598(2) 0.9086(2) 0.07619(10) 0.0330(6) Uani d 1 . .
H H3 -0.307804 0.914234 0.052049 0.040 Uiso calc 1 . .
C C4 -0.4521(3) 0.9041(2) 0.06309(12) 0.0406(7) Uani d 1 . .
H H4 -0.464070 0.907265 0.030289 0.049 Uiso calc 1 . .
C C5 -0.5267(3) 0.8949(2) 0.09876(13) 0.0410(7) Uani d 1 . .
H H5 -0.589470 0.889764 0.090189 0.049 Uiso calc 1 . .
C C6 -0.5118(2) 0.8931(2) 0.14669(12) 0.0372(7) Uani d 1 . .
H H6 -0.564774 0.887660 0.170348 0.045 Uiso calc 1 . .
C C7 -0.4193(2) 0.89909(19) 0.16063(10) 0.0289(5) Uani d 1 . .
C C8 -0.3208(2) 1.10073(17) 0.22730(9) 0.0243(5) Uani d 0.8909(13) A 1
C C9 -0.3496(8) 1.1973(3) 0.2128(5) 0.0271(11) Uani d 0.8909(13) A 1
C C10 -0.4397(3) 1.2377(3) 0.18800(14) 0.0331(10) Uani d 0.8909(13) A 1
H H10 -0.477679 1.202138 0.180190 0.040 Uiso calc 0.8909(13) A 1
C C11 -0.4745(3) 1.3289(3) 0.17454(15) 0.0382(8) Uani d 0.8909(13) A 1
H H11 -0.535445 1.355499 0.157664 0.046 Uiso calc 0.8909(13) A 1
C C12 -0.4183(3) 1.3802(2) 0.18629(15) 0.0388(8) Uani d 0.8909(13) A 1
H H12 -0.440925 1.442429 0.177117 0.047 Uiso calc 0.8909(13) A 1
C C13 -0.3300(3) 1.3420(2) 0.21116(14) 0.0342(8) Uani d 0.8909(13) A 1
H H13 -0.293588 1.378667 0.219165 0.041 Uiso calc 0.8909(13) A 1
C C14 -0.2927(3) 1.2497(2) 0.22494(13) 0.0282(9) Uani d 0.8909(13) A 1
O O6 -0.20658(16) 1.21751(12) 0.24873(7) 0.0288(4) Uani d 0.8909(13) A 1
C C8B -0.3208(2) 1.10073(17) 0.22730(9) 0.0243(5) Uani d 0.1091(13) A 2
C C9B -0.345(7) 1.197(2) 0.210(5) 0.028(3) Uani d 0.1091(13) A 2
C C10B -0.424(3) 1.2359(17) 0.1786(14) 0.032(3) Uani d 0.1091(13) A 2
H H10B -0.463004 1.201005 0.170435 0.038 Uiso calc 0.1091(13) A 2
C C11B -0.447(2) 1.3246(17) 0.1586(12) 0.037(3) Uani d 0.1091(13) A 2
H H11B -0.505495 1.351685 0.139827 0.044 Uiso calc 0.1091(13) A 2
C C12B -0.384(2) 1.3724(16) 0.1667(11) 0.037(3) Uani d 0.1091(13) A 2
H H12B -0.396658 1.431658 0.151414 0.045 Uiso calc 0.1091(13) A 2
C C13B -0.303(2) 1.3358(15) 0.1964(11) 0.033(3) Uani d 0.1091(13) A 2
H H13B -0.262675 1.370822 0.202684 0.039 Uiso calc 0.1091(13) A 2
C C14B -0.280(3) 1.2465(17) 0.2175(15) 0.030(3) Uani d 0.1091(13) A 2
O O6B -0.20658(16) 1.21751(12) 0.24873(7) 0.0288(4) Uani d 0.1091(13) A 2
C C15 0.1394(2) 0.93432(17) 0.15006(9) 0.0225(5) Uani d 1 . .
C C16 0.1344(2) 0.98972(17) 0.10306(9) 0.0230(5) Uani d 1 . .
C C17 0.2144(2) 1.0254(2) 0.08735(10) 0.0293(5) Uani d 1 . .
H H17 0.270814 1.012746 0.106961 0.035 Uiso calc 1 . .
C C18 0.2132(2) 1.0790(2) 0.04367(10) 0.0324(6) Uani d 1 . .
H H18 0.268152 1.102917 0.033320 0.039 Uiso calc 1 . .
C C19 0.1304(2) 1.09728(19) 0.01524(10) 0.0287(5) Uani d 1 . .
H H19 0.129500 1.132995 -0.015057 0.034 Uiso calc 1 . .
C C20 0.0489(2) 1.06384(17) 0.03067(9) 0.0241(5) Uani d 1 . .
H H20 -0.006968 1.077114 0.010661 0.029 Uiso calc 1 . .
C C21 0.0474(2) 1.01085(16) 0.07520(9) 0.0211(4) Uani d 1 . .
C C29 0.0103(3) 0.7906(2) 0.40431(10) 0.0377(7) Uani d 1 . .
C C30 0.0998(3) 0.7804(3) 0.43219(12) 0.0470(9) Uani d 1 . .
C C31 0.1446(3) 0.6987(3) 0.45789(16) 0.0585(11) Uani d 1 . .
H H31 0.116420 0.651827 0.457610 0.070 Uiso calc 1 . .
C C32 0.2293(4) 0.6838(4) 0.48396(19) 0.0755(15) Uani d 1 . .
H H32 0.258194 0.627700 0.502147 0.091 Uiso calc 1 . .
C C33 0.2718(4) 0.7511(4) 0.48339(18) 0.0757(16) Uani d 1 . .
H H33 0.330848 0.740793 0.500934 0.091 Uiso calc 1 . .
C C34 0.2302(4) 0.8321(4) 0.45797(16) 0.0714(14) Uani d 1 . .
H H34 0.260274 0.877836 0.458010 0.086 Uiso calc 1 . .
C C35 0.1439(4) 0.8485(3) 0.43194(14) 0.0601(11) Uani d 1 . .
C C36 -0.3472(2) 0.87714(19) 0.32892(10) 0.0298(6) Uani d 1 . .
C C37 -0.3902(3) 0.8842(2) 0.37895(11) 0.0365(7) Uani d 1 . .
C C38 -0.4914(3) 0.9381(3) 0.38536(13) 0.0473(8) Uani d 1 . .
H H38 -0.528632 0.968986 0.358069 0.057 Uiso calc 1 . .
C C39 -0.5383(4) 0.9472(3) 0.43092(15) 0.0623(12) Uani d 1 . .
H H39 -0.607284 0.983744 0.434899 0.075 Uiso calc 1 . .
C C40 -0.4835(4) 0.9025(3) 0.47025(15) 0.0709(14) Uani d 1 . .
H H40 -0.515223 0.908129 0.501557 0.085 Uiso calc 1 . .
C C41 -0.3836(4) 0.8499(3) 0.46479(13) 0.0609(12) Uani d 1 . .
H H41 -0.347589 0.819759 0.492551 0.073 Uiso calc 1 . .
C C42 -0.3328(3) 0.8394(2) 0.41898(11) 0.0414(8) Uani d 1 . .
C C43 -0.1246(2) 0.60731(18) 0.33593(10) 0.0295(6) Uani d 1 . .
C C44 -0.1489(2) 0.52571(19) 0.33205(10) 0.0314(6) Uani d 1 . .
C C45 -0.1964(3) 0.4871(2) 0.37241(12) 0.0418(8) Uani d 1 . .
H H45 -0.211280 0.514128 0.400870 0.050 Uiso calc 1 . .
C C46 -0.2220(3) 0.4108(2) 0.37158(14) 0.0507(9) Uani d 1 . .
H H46 -0.252996 0.385131 0.399314 0.061 Uiso calc 1 . .
C C47 -0.2017(3) 0.3721(2) 0.32973(14) 0.0461(8) Uani d 1 . .
H H47 -0.220708 0.320520 0.328653 0.055 Uiso calc 1 . .
C C48 -0.1544(3) 0.4077(2) 0.28975(12) 0.0354(6) Uani d 1 . .
H H48 -0.140322 0.379598 0.261671 0.042 Uiso calc 1 . .
C C49 -0.1264(2) 0.48500(18) 0.28958(10) 0.0297(6) Uani d 1 . .
C C50 -0.0139(2) 0.67809(17) 0.14478(9) 0.0224(5) Uani d 1 . .
C C51 0.0126(2) 0.67607(18) 0.09317(9) 0.0256(5) Uani d 1 . .
C C52 0.0151(3) 0.6000(2) 0.07450(12) 0.0421(8) Uani d 1 . .
H H52 -0.010704 0.556783 0.093941 0.051 Uiso calc 1 . .
C C53 0.0544(4) 0.5863(2) 0.02832(12) 0.0525(10) Uani d 1 . .
H H53 0.055901 0.534276 0.016151 0.063 Uiso calc 1 . .
C C54 0.0916(3) 0.6500(2) 0.00019(11) 0.0412(8) Uani d 1 . .
H H54 0.121214 0.640569 -0.031122 0.049 Uiso calc 1 . .
C C55 0.0859(2) 0.72695(19) 0.01732(10) 0.0300(6) Uani d 1 . .
H H55 0.110325 0.770332 -0.002853 0.036 Uiso calc 1 . .
C C56 0.0449(2) 0.74309(17) 0.06386(9) 0.0230(5) Uani d 1 . .
N N10 -0.1602(2) 1.09471(17) 0.33315(9) 0.0379(6) Uani d 1 . .
C C64 -0.1216(4) 1.1366(3) 0.36016(14) 0.0545(10) Uani d 1 . .
H H64 -0.075731 1.167981 0.345401 0.065 Uiso calc 1 . .
C C65 -0.1467(5) 1.1356(4) 0.40926(16) 0.0823(18) Uani d 1 . .
H H65 -0.119752 1.167107 0.427457 0.099 Uiso calc 1 . .
C C66 -0.2107(7) 1.0885(4) 0.43088(15) 0.106(3) Uani d 1 . .
H H66 -0.227154 1.086015 0.464437 0.127 Uiso calc 1 . .
C C67 -0.2507(6) 1.0452(3) 0.40411(15) 0.091(2) Uani d 1 . .
H H67 -0.295694 1.012661 0.418483 0.109 Uiso calc 1 . .
C C68 -0.2238(4) 1.0501(2) 0.35516(12) 0.0548(11) Uani d 1 . .
H H68 -0.251967 1.020351 0.336380 0.066 Uiso calc 1 . .
N N12 -0.2035(2) 1.1056(2) 0.06021(11) 0.0452(7) Uani d 1 . .
H H12A -0.156488 1.055423 0.069355 0.054 Uiso calc 1 . .
C C74 -0.2336(3) 1.1667(3) 0.08923(14) 0.0569(11) Uani d 1 . .
H H74 -0.206445 1.154671 0.120012 0.068 Uiso calc 1 . .
C C75 -0.3029(3) 1.2464(3) 0.07556(17) 0.0593(11) Uani d 1 . .
H H75 -0.322806 1.290643 0.096218 0.071 Uiso calc 1 . .
C C76 -0.3439(3) 1.2623(3) 0.03143(17) 0.0612(12) Uani d 1 . .
H H76 -0.392308 1.317615 0.021200 0.073 Uiso calc 1 . .
C C77 -0.3136(3) 1.1964(3) 0.00215(15) 0.0616(12) Uani d 1 . .
H H77 -0.342125 1.205785 -0.028164 0.074 Uiso calc 1 . .
C C78 -0.2425(3) 1.1180(3) 0.01721(16) 0.0519(9) Uani d 1 . .
H H78 -0.220822 1.072499 -0.002652 0.062 Uiso calc 1 . .
N N13 -0.0132(2) 1.23443(18) 0.14860(10) 0.0380(6) Uani d 1 . .
C C79 -0.0246(3) 1.2955(2) 0.17715(13) 0.0433(8) Uani d 1 . .
H H79 -0.062509 1.290737 0.207003 0.052 Uiso calc 1 . .
C C80 0.0156(3) 1.3648(2) 0.16578(15) 0.0498(9) Uani d 1 . .
H H80 0.006224 1.406935 0.187134 0.060 Uiso calc 1 . .
C C81 0.0693(4) 1.3711(3) 0.12281(18) 0.0635(12) Uani d 1 . .
H H81 0.099415 1.417440 0.113916 0.076 Uiso calc 1 . .
C C82 0.0799(4) 1.3095(3) 0.09202(17) 0.0673(13) Uani d 1 . .
H H82 0.115892 1.313795 0.061594 0.081 Uiso calc 1 . .
C C83 0.0372(3) 1.2423(3) 0.10656(13) 0.0477(8) Uani d 1 . .
H H83 0.044095 1.199916 0.085629 0.057 Uiso calc 1 . .
N N14 0.148(2) 1.0717(12) 0.4240(6) 0.081(2) Uani d 0.509(8) B 1
C C84 0.134(2) 1.1063(13) 0.4653(6) 0.084(3) Uani d 0.509(8) B 1
H H84 0.134387 1.069012 0.495000 0.101 Uiso calc 0.509(8) B 1
C C85 0.1193(13) 1.1941(10) 0.4651(4) 0.093(3) Uani d 0.509(8) B 1
H H85 0.112993 1.216830 0.494624 0.111 Uiso calc 0.509(8) B 1
C C86 0.1136(14) 1.2493(9) 0.4233(4) 0.105(3) Uani d 0.509(8) B 1
H H86 0.104635 1.310193 0.423685 0.126 Uiso calc 0.509(8) B 1
C C87 0.1207(13) 1.2179(9) 0.3801(4) 0.102(3) Uani d 0.509(8) B 1
H H87 0.110672 1.255644 0.350347 0.122 Uiso calc 0.509(8) B 1
C C88 0.1436(13) 1.1276(9) 0.3837(5) 0.092(3) Uani d 0.509(8) B 1
H H88 0.157339 1.102906 0.354525 0.111 Uiso calc 0.509(8) B 1
N N22 0.138(2) 1.0610(14) 0.4291(7) 0.087(3) Uani d 0.491(8) B 2
C C124 0.130(3) 1.0922(14) 0.4709(7) 0.086(3) Uani d 0.491(8) B 2
H H124 0.099501 1.064343 0.498088 0.104 Uiso calc 0.491(8) B 2
C C125 0.1621(12) 1.1613(10) 0.4767(4) 0.089(2) Uani d 0.491(8) B 2
H H125 0.160193 1.178437 0.507432 0.107 Uiso calc 0.491(8) B 2
C C126 0.1976(14) 1.2053(10) 0.4363(4) 0.104(3) Uani d 0.491(8) B 2
H H126 0.222465 1.253132 0.438819 0.125 Uiso calc 0.491(8) B 2
C C127 0.1972(14) 1.1797(10) 0.3915(4) 0.101(3) Uani d 0.491(8) B 2
H H127 0.208933 1.215423 0.362562 0.121 Uiso calc 0.491(8) B 2
C C128 0.1792(14) 1.1015(10) 0.3911(6) 0.098(3) Uani d 0.491(8) B 2
H H128 0.196817 1.074553 0.362584 0.117 Uiso calc 0.491(8) B 2
N N15 0.1864(4) 0.4704(3) 0.42276(15) 0.0635(10) Uani d 0.539(3) C 1
C C89 0.2339(10) 0.4308(9) 0.4621(4) 0.065(2) Uani d 0.539(3) C 1
H H89 0.301090 0.434758 0.463689 0.078 Uiso calc 0.539(3) C 1
C C90 0.1974(9) 0.3850(14) 0.5004(5) 0.073(2) Uani d 0.539(3) C 1
H H90 0.236658 0.357211 0.527562 0.088 Uiso calc 0.539(3) C 1
C C91 0.0976(9) 0.3814(7) 0.4973(4) 0.083(2) Uani d 0.539(3) C 1
H H91 0.066370 0.351060 0.523027 0.100 Uiso calc 0.539(3) C 1
C C92 0.0437(9) 0.4231(8) 0.4558(4) 0.088(2) Uani d 0.539(3) C 1
H H92 -0.022847 0.419205 0.452479 0.106 Uiso calc 0.539(3) C 1
C C93 0.0894(8) 0.4689(7) 0.4209(4) 0.082(2) Uani d 0.539(3) C 1
H H93 0.051428 0.501162 0.394027 0.098 Uiso calc 0.539(3) C 1
N N23 0.1864(4) 0.4704(3) 0.42276(15) 0.0635(10) Uani d 0.352(3) C -1
C C129 0.2305(14) 0.4160(14) 0.4603(6) 0.064(3) Uani d 0.352(3) C -1
H H129 0.303354 0.392653 0.458314 0.077 Uiso calc 0.352(3) C -1
C C130 0.1800(13) 0.391(2) 0.5013(8) 0.070(2) Uani d 0.352(3) C -1
H H130 0.215557 0.350329 0.526724 0.084 Uiso calc 0.352(3) C -1
C C131 0.0750(12) 0.4272(12) 0.5043(5) 0.085(3) Uani d 0.352(3) C -1
H H131 0.036619 0.416741 0.533343 0.101 Uiso calc 0.352(3) C -1
C C132 0.0251(11) 0.4796(12) 0.4642(5) 0.085(3) Uani d 0.352(3) C -1
H H132 -0.047819 0.500315 0.464351 0.101 Uiso calc 0.352(3) C -1
C C133 0.0842(9) 0.5003(10) 0.4248(6) 0.073(2) Uani d 0.352(3) C -1
H H133 0.050898 0.537454 0.397823 0.088 Uiso calc 0.352(3) C -1
N N25 0.095(3) 0.435(2) 0.3624(8) 0.086(5) Uani d 0.1091(13) D 2
C C139 0.158(2) 0.449(2) 0.3934(11) 0.077(3) Uani d 0.1091(13) D 2
H H139 0.203043 0.483897 0.381725 0.092 Uiso calc 0.1091(13) D 2
C C140 0.157(3) 0.413(2) 0.4414(10) 0.076(2) Uani d 0.1091(13) D 2
H H140 0.199878 0.423186 0.462642 0.091 Uiso calc 0.1091(13) D 2
C C141 0.091(3) 0.363(2) 0.4585(8) 0.083(3) Uani d 0.1091(13) D 2
H H141 0.090065 0.338254 0.491345 0.100 Uiso calc 0.1091(13) D 2
C C142 0.028(3) 0.349(2) 0.4275(12) 0.090(5) Uani d 0.1091(13) D 2
H H142 -0.016583 0.314033 0.439131 0.108 Uiso calc 0.1091(13) D 2
C C143 0.030(3) 0.385(2) 0.3794(11) 0.092(6) Uani d 0.1091(13) D 2
H H143 -0.013419 0.374743 0.358214 0.110 Uiso calc 0.1091(13) D 2
N N16 0.4229(2) 0.80658(19) 0.30999(10) 0.0398(6) Uani d 1 . .
H H16 0.377471 0.849042 0.292992 0.048 Uiso calc 1 . .
C C94 0.5182(3) 0.7726(2) 0.28991(13) 0.0420(7) Uani d 1 . .
H H94 0.535523 0.794825 0.258004 0.050 Uiso calc 1 . .
C C95 0.5890(3) 0.7067(3) 0.31545(15) 0.0485(8) Uani d 1 . .
H H95 0.655848 0.681599 0.301529 0.058 Uiso calc 1 . .
C C96 0.5622(4) 0.6766(3) 0.36225(17) 0.0687(14) Uani d 1 . .
H H96 0.611344 0.631296 0.380823 0.082 Uiso calc 1 . .
C C97 0.4645(4) 0.7123(4) 0.38184(17) 0.0766(16) Uani d 1 . .
H H97 0.445461 0.691695 0.413778 0.092 Uiso calc 1 . .
C C98 0.3956(3) 0.7779(3) 0.35459(14) 0.0548(10) Uani d 1 . .
H H98 0.327894 0.803064 0.367544 0.066 Uiso calc 1 . .
N N17 0.4686(9) 1.2708(9) 0.4142(5) 0.080(3) Uani d 0.509(8) B 1
C C99 0.5553(14) 1.2683(16) 0.3892(6) 0.070(2) Uani d 0.509(8) B 1
H H99 0.600624 1.294737 0.399730 0.084 Uiso calc 0.509(8) B 1
C C100 0.5825(13) 1.2285(11) 0.3482(5) 0.076(3) Uani d 0.509(8) B 1
H H100 0.644058 1.229940 0.329788 0.091 Uiso calc 0.509(8) B 1
C C101 0.5202(12) 1.1877(10) 0.3348(5) 0.077(3) Uani d 0.509(8) B 1
H H101 0.542564 1.150437 0.310487 0.092 Uiso calc 0.509(8) B 1
C C102 0.4210(10) 1.2012(10) 0.3577(5) 0.082(3) Uani d 0.509(8) B 1
H H102 0.368992 1.186348 0.344326 0.098 Uiso calc 0.509(8) B 1
C C103 0.4024(10) 1.2363(9) 0.3998(4) 0.077(3) Uani d 0.509(8) B 1
H H103 0.341343 1.236153 0.418990 0.093 Uiso calc 0.509(8) B 1
N N24 0.5057(10) 1.2543(10) 0.4177(5) 0.080(2) Uani d 0.491(8) B 2
C C134 0.5745(16) 1.2693(17) 0.3844(6) 0.069(2) Uani d 0.491(8) B 2
H H134 0.622138 1.296232 0.392124 0.083 Uiso calc 0.491(8) B 2
C C135 0.5810(14) 1.2483(11) 0.3396(5) 0.073(3) Uani d 0.491(8) B 2
H H135 0.634010 1.258474 0.317239 0.088 Uiso calc 0.491(8) B 2
C C136 0.5129(13) 1.2131(10) 0.3267(5) 0.072(3) Uani d 0.491(8) B 2
H H136 0.503829 1.212955 0.293845 0.086 Uiso calc 0.491(8) B 2
C C137 0.4551(11) 1.1763(10) 0.3638(5) 0.082(3) Uani d 0.491(8) B 2
H H137 0.425441 1.132296 0.359418 0.098 Uiso calc 0.491(8) B 2
C C138 0.4451(12) 1.2087(10) 0.4066(5) 0.084(3) Uani d 0.491(8) B 2
H H138 0.393075 1.198686 0.429702 0.101 Uiso calc 0.491(8) B 2
N N18 -0.2545(3) 0.6330(2) 0.14700(13) 0.0539(8) Uani d 1 . .
C C104 -0.2314(4) 0.5449(3) 0.15067(18) 0.0614(11) Uani d 1 . .
H H104 -0.215220 0.511332 0.181258 0.074 Uiso calc 1 . .
C C105 -0.2296(4) 0.5003(3) 0.11344(18) 0.0653(12) Uani d 1 . .
H H105 -0.213921 0.437723 0.118445 0.078 Uiso calc 1 . .
C C106 -0.2505(4) 0.5462(3) 0.06910(18) 0.0661(13) Uani d 1 . .
H H106 -0.249154 0.516737 0.042440 0.079 Uiso calc 1 . .
C C107 -0.2744(5) 0.6392(4) 0.06374(19) 0.0862(18) Uani d 1 . .
H H107 -0.289999 0.674611 0.033560 0.103 Uiso calc 1 . .
C C108 -0.2739(5) 0.6756(3) 0.1038(2) 0.0816(17) Uani d 1 . .
H H108 -0.289157 0.738086 0.100083 0.098 Uiso calc 1 . .
N N19 0.3811(3) 0.5770(3) 0.08504(15) 0.0661(10) Uani d 1 . .
C C109 0.4599(3) 0.5957(3) 0.09723(17) 0.0642(12) Uani d 1 . .
H H109 0.526337 0.560233 0.087589 0.077 Uiso calc 1 . .
C C110 0.4548(4) 0.6627(4) 0.12290(18) 0.0737(14) Uani d 1 . .
H H110 0.515056 0.671696 0.132006 0.088 Uiso calc 1 . .
C C111 0.3531(4) 0.7188(3) 0.13536(14) 0.0553(10) Uani d 1 . .
H H111 0.342740 0.767370 0.152405 0.066 Uiso calc 1 . .
C C112 0.2732(3) 0.6976(3) 0.12117(15) 0.0506(9) Uani d 1 . .
H H112 0.204794 0.732656 0.128068 0.061 Uiso calc 1 . .
C C113 0.2898(4) 0.6268(3) 0.09716(17) 0.0599(11) Uani d 1 . .
H H113 0.231711 0.613234 0.088889 0.072 Uiso calc 1 . .
N N20 0.3890(5) 0.2927(5) 0.0567(2) 0.1086(19) Uani d 1 . .
C C114 0.4374(6) 0.2077(7) 0.0515(3) 0.115(3) Uani d 1 . .
H H114 0.476408 0.194395 0.022431 0.138 Uiso calc 1 . .
C C115 0.4324(6) 0.1384(6) 0.0875(4) 0.117(3) Uani d 1 . .
H H115 0.468351 0.078821 0.083334 0.140 Uiso calc 1 . .
C C116 0.3751(6) 0.1582(5) 0.1283(3) 0.099(2) Uani d 1 . .
H H116 0.369261 0.112901 0.153580 0.118 Uiso calc 1 . .
C C117 0.3261(6) 0.2447(7) 0.1323(3) 0.117(3) Uani d 1 . .
H H117 0.284153 0.260071 0.160412 0.141 Uiso calc 1 . .
C C118 0.3364(6) 0.3092(6) 0.0966(3) 0.107(2) Uani d 1 . .
H H118 0.303567 0.369102 0.101102 0.128 Uiso calc 1 . .
N N21 0.448(2) 0.4470(17) 0.5236(6) 0.074(4) Uani d 0.429(4) E -1
C C119 0.491(2) 0.4440(15) 0.4770(6) 0.062(3) Uani d 0.429(4) E -1
H H119 0.484419 0.401249 0.458967 0.074 Uiso calc 0.429(4) E -1
C C120 0.543(2) 0.5037(15) 0.4568(6) 0.057(3) Uani d 0.429(4) E -1
H H120 0.572384 0.501731 0.424925 0.068 Uiso calc 0.429(4) E -1
C C121 0.552(2) 0.5663(17) 0.4832(7) 0.073(5) Uani d 0.429(4) E -1
H H121 0.587729 0.607135 0.469372 0.088 Uiso calc 0.429(4) E -1
C C122 0.509(2) 0.5693(18) 0.5298(7) 0.082(5) Uani d 0.429(4) E -1
H H122 0.515110 0.612059 0.547861 0.099 Uiso calc 0.429(4) E -1
C C123 0.457(2) 0.5096(19) 0.5500(6) 0.083(5) Uani d 0.429(4) E -1
H H123 0.427144 0.511577 0.581904 0.100 Uiso calc 0.429(4) E -1

loop_
_atom_site_aniso_label
_atom_site_aniso_U_11
_atom_site_aniso_U_22
_atom_site_aniso_U_33
_atom_site_aniso_U_12
_atom_site_aniso_U_13
_atom_site_aniso_U_23
Al1 0.0229(4) 0.0193(3) 0.0159(3) -0.0044(3) -0.0019(3) -0.0037(3)
Al2 0.0259(4) 0.0250(4) 0.0215(4) -0.0088(3) 0.0011(3) -0.0039(3)
Al3 0.0259(4) 0.0200(3) 0.0243(4) -0.0039(3) -0.0050(3) -0.0065(3)
Al5 0.0489(5) 0.0256(4) 0.0172(4) -0.0106(4) 0.0010(3) -0.0020(3)
Al6 0.0296(4) 0.0213(3) 0.0222(4) -0.0118(3) 0.0045(3) -0.0052(3)
O1 0.0225(8) 0.0222(8) 0.0178(8) -0.0043(7) -0.0017(6) -0.0037(6)
O2 0.0240(9) 0.0313(9) 0.0176(8) -0.0077(7) -0.0017(7) -0.0040(7)
O3 0.0319(10) 0.0410(11) 0.0251(9) -0.0193(9) 0.0022(8) -0.0060(8)
O4 0.0283(9) 0.0187(8) 0.0210(8) -0.0059(7) 0.0003(7) -0.0030(6)
O5 0.0224(9) 0.0253(9) 0.0314(10) -0.0074(7) -0.0015(7) -0.0034(7)
O7 0.0299(9) 0.0230(8) 0.0158(8) -0.0050(7) -0.0061(7) -0.0010(6)
O8 0.0271(10) 0.0310(10) 0.0233(9) -0.0073(8) -0.0083(7) -0.0030(7)
O9 0.0215(8) 0.0213(8) 0.0225(8) -0.0060(7) -0.0040(7) -0.0009(6)
Dy1 0.02342(12) 0.01765(6) 0.01528(6) -0.00596(7) 0.00056(7) -0.00239(4)
Al4 0.0226(5) 0.0175(5) 0.0182(5) -0.0056(4) -0.0049(3) -0.0010(4)
O10 0.0296(11) 0.0191(10) 0.0198(9) -0.0038(8) -0.0038(8) -0.0007(8)
N4 0.0358(14) 0.0184(11) 0.0240(11) -0.0061(10) -0.0029(10) 0.0029(9)
O11 0.0276(11) 0.0184(9) 0.0248(10) -0.0059(8) -0.0036(8) 0.0002(8)
C22 0.0293(14) 0.0195(12) 0.0242(13) -0.0051(10) -0.0073(11) -0.0016(10)
C23 0.0366(16) 0.0203(13) 0.0354(16) -0.0038(12) -0.0097(13) 0.0006(11)
C24 0.0384(19) 0.0245(15) 0.054(2) -0.0022(13) -0.0089(16) -0.0041(14)
C25 0.042(2) 0.0283(17) 0.082(3) 0.0031(16) -0.012(2) -0.0063(18)
C26 0.058(3) 0.0316(19) 0.088(3) 0.0076(18) -0.028(2) 0.002(2)
C27 0.070(3) 0.0283(18) 0.063(3) -0.0007(19) -0.022(2) 0.0120(18)
C28 0.057(2) 0.0262(16) 0.0412(19) -0.0045(15) -0.0126(17) 0.0053(14)
O12 0.074(2) 0.0358(15) 0.0430(16) -0.0067(14) 0.0039(15) 0.0167(12)
O25 0.0222(10) 0.0191(11) 0.0251(17) -0.0056(8) -0.0034(9) -0.0046(10)
N9 0.0234(11) 0.0191(12) 0.0240(14) -0.0054(9) -0.0064(9) -0.0029(10)
O26 0.0330(13) 0.0179(12) 0.0361(17) -0.0038(11) -0.0108(11) -0.0067(12)
C57 0.0304(14) 0.0197(13) 0.0245(15) -0.0056(12) -0.0079(11) -0.0039(12)
C58 0.0303(14) 0.0214(14) 0.0307(15) -0.0096(12) -0.0096(11) -0.0031(11)
C59 0.0397(18) 0.0232(15) 0.049(2) -0.0105(13) -0.0122(15) -0.0055(14)
C60 0.0437(19) 0.0293(17) 0.063(2) -0.0176(15) -0.0127(17) -0.0074(16)
C61 0.0374(18) 0.0349(18) 0.060(2) -0.0190(15) -0.0073(16) -0.0093(16)
C62 0.0309(15) 0.0297(16) 0.0405(17) -0.0115(13) -0.0080(13) -0.0063(14)
C63 0.0314(14) 0.0233(13) 0.0261(13) -0.0111(12) -0.0070(11) -0.0039(11)
O27 0.0284(10) 0.0212(11) 0.0257(10) -0.0087(9) -0.0085(8) -0.0008(9)
N11 0.0266(13) 0.0246(12) 0.0285(13) -0.0074(10) 0.0009(11) -0.0048(10)
C69 0.0364(17) 0.0317(16) 0.0375(17) -0.0078(13) 0.0005(14) 0.0013(13)
C70 0.043(2) 0.0328(17) 0.048(2) 0.0002(15) -0.0053(16) 0.0021(15)
C71 0.0320(17) 0.0438(19) 0.051(2) 0.0018(15) -0.0044(15) -0.0102(16)
C72 0.0287(16) 0.059(2) 0.0470(19) -0.0094(15) 0.0045(14) -0.0029(17)
C73 0.0291(15) 0.0407(17) 0.0387(17) -0.0101(13) 0.0007(13) 0.0026(14)
Dy1B 0.02342(12) 0.01765(6) 0.01528(6) -0.00596(7) 0.00056(7) -0.00239(4)
Al4B 0.026(3) 0.021(3) 0.023(3) -0.008(3) -0.009(2) -0.002(3)
O10B 0.031(5) 0.020(5) 0.025(5) -0.004(4) -0.006(4) -0.001(4)
N4B 0.031(4) 0.021(4) 0.027(4) -0.006(4) -0.008(4) -0.002(4)
O11B 0.026(4) 0.019(4) 0.025(4) -0.006(4) -0.003(4) -0.002(4)
C22B 0.027(4) 0.023(4) 0.029(4) -0.010(4) -0.009(4) 0.001(4)
C23B 0.030(5) 0.038(5) 0.040(5) -0.012(4) 0.001(4) -0.003(4)
C24B 0.030(6) 0.044(6) 0.049(6) -0.009(6) 0.003(6) -0.006(6)
C25B 0.031(5) 0.048(5) 0.052(5) -0.007(5) 0.000(5) -0.008(5)
C26B 0.031(5) 0.048(5) 0.050(5) -0.004(5) -0.001(5) -0.006(5)
C27B 0.018(3) 0.036(4) 0.038(4) -0.015(3) -0.009(3) -0.004(3)
C28B 0.032(3) 0.036(3) 0.040(4) -0.008(3) 0.000(3) -0.002(3)
O12B 0.032(5) 0.029(5) 0.037(5) -0.011(4) 0.003(5) 0.000(5)
O25B 0.024(5) 0.021(5) 0.021(6) -0.003(5) -0.006(5) 0.001(5)
N9B 0.025(4) 0.019(4) 0.022(4) -0.007(4) -0.008(4) -0.003(4)
O26B 0.028(5) 0.018(5) 0.027(5) -0.005(4) -0.012(4) -0.006(5)
C57B 0.028(4) 0.020(4) 0.028(4) -0.004(4) -0.007(4) -0.005(4)
C58B 0.032(4) 0.020(4) 0.031(4) -0.011(4) -0.009(3) -0.005(4)
C59B 0.035(4) 0.025(4) 0.042(4) -0.010(4) -0.007(4) -0.003(4)
C60B 0.038(4) 0.028(4) 0.051(4) -0.014(4) -0.008(4) -0.005(4)
C61B 0.035(4) 0.027(4) 0.046(4) -0.014(4) -0.008(4) -0.005(4)
C62B 0.032(4) 0.027(4) 0.034(4) -0.010(4) -0.007(4) -0.003(4)
C63B 0.027(4) 0.022(4) 0.029(4) -0.012(4) -0.010(4) -0.006(4)
O27B 0.026(4) 0.023(4) 0.026(4) -0.009(4) -0.009(4) -0.003(4)
O13 0.0540(14) 0.0283(10) 0.0184(9) -0.0126(9) -0.0037(8) -0.0047(7)
O14 0.0556(15) 0.0348(11) 0.0238(10) -0.0107(10) -0.0061(9) -0.0025(8)
O15 0.157(4) 0.089(3) 0.070(2) -0.075(3) -0.060(3) 0.013(2)
O16 0.0349(10) 0.0275(9) 0.0164(8) -0.0118(8) 0.0035(7) -0.0042(7)
O17 0.0310(10) 0.0341(10) 0.0246(9) -0.0128(8) 0.0038(8) -0.0049(8)
O18 0.0626(16) 0.0360(12) 0.0188(9) -0.0037(11) 0.0057(9) -0.0026(8)
O19 0.0420(11) 0.0197(8) 0.0206(8) -0.0103(8) -0.0015(8) -0.0030(7)
O20 0.0550(14) 0.0281(10) 0.0196(9) -0.0138(10) 0.0046(9) -0.0013(7)
O21 0.0451(12) 0.0223(9) 0.0267(9) -0.0170(9) 0.0062(8) -0.0043(7)
O22 0.0415(11) 0.0204(8) 0.0157(8) -0.0080(8) 0.0017(7) -0.0026(6)
O23 0.0381(11) 0.0240(9) 0.0245(9) -0.0163(8) 0.0059(8) -0.0076(7)
O24 0.0294(9) 0.0207(8) 0.0188(8) -0.0062(7) 0.0011(7) -0.0048(6)
O28 0.0317(10) 0.0255(9) 0.0267(9) -0.0091(8) -0.0009(8) -0.0069(7)
O29 0.0331(11) 0.0326(11) 0.0359(11) -0.0108(9) -0.0012(9) -0.0081(9)
O30 0.163(6) 0.223(8) 0.168(6) -0.066(6) 0.019(5) -0.135(6)
N1 0.0237(10) 0.0237(10) 0.0219(10) -0.0077(8) -0.0012(8) -0.0029(8)
N2 0.0247(10) 0.0182(9) 0.0236(10) -0.0035(8) -0.0003(8) -0.0042(8)
N3 0.0247(10) 0.0203(9) 0.0159(9) -0.0029(8) -0.0039(7) -0.0020(7)
N5 0.0583(18) 0.0356(13) 0.0209(11) -0.0168(13) -0.0029(11) -0.0077(10)
N6 0.0422(14) 0.0279(11) 0.0174(10) -0.0137(10) 0.0029(9) -0.0026(8)
N7 0.0409(13) 0.0193(10) 0.0210(10) -0.0105(9) -0.0007(9) -0.0023(8)
N8 0.0305(11) 0.0222(10) 0.0149(9) -0.0073(8) -0.0005(8) -0.0031(7)
C1 0.0278(13) 0.0221(11) 0.0205(11) -0.0073(10) -0.0034(9) -0.0006(9)
C2 0.0254(13) 0.0304(13) 0.0236(12) -0.0082(10) -0.0031(10) -0.0037(10)
C3 0.0295(14) 0.0434(16) 0.0252(13) -0.0088(12) -0.0050(11) -0.0045(12)
C4 0.0333(16) 0.055(2) 0.0343(16) -0.0104(14) -0.0088(13) -0.0112(14)
C5 0.0291(15) 0.053(2) 0.0451(18) -0.0129(14) -0.0070(13) -0.0139(15)
C6 0.0301(15) 0.0477(18) 0.0386(16) -0.0171(13) -0.0002(12) -0.0100(14)
C7 0.0289(14) 0.0319(14) 0.0287(13) -0.0127(11) -0.0012(10) -0.0055(11)
C8 0.0215(11) 0.0243(11) 0.0238(11) -0.0029(9) 0.0014(9) -0.0038(9)
C9 0.0243(17) 0.0245(13) 0.028(2) -0.0010(11) -0.0005(17) -0.0035(12)
C10 0.0283(18) 0.0311(15) 0.035(2) -0.0016(13) -0.0024(15) -0.0048(14)
C11 0.0339(18) 0.0334(17) 0.0392(19) 0.0017(14) -0.0087(14) -0.0021(15)
C12 0.0408(19) 0.0231(14) 0.0431(19) 0.0034(13) -0.0073(15) -0.0007(14)
C13 0.0392(19) 0.0214(14) 0.0377(18) -0.0028(13) -0.0031(14) -0.0037(13)
C14 0.0314(17) 0.0219(13) 0.0262(17) 0.0003(12) -0.0007(14) -0.0060(11)
O6 0.0311(10) 0.0205(8) 0.0338(10) -0.0033(7) -0.0072(8) -0.0065(7)
C8B 0.0215(11) 0.0243(11) 0.0238(11) -0.0029(9) 0.0014(9) -0.0038(9)
C9B 0.026(4) 0.025(4) 0.029(4) -0.001(4) -0.001(4) -0.004(4)
C10B 0.029(5) 0.028(5) 0.034(5) -0.001(4) -0.004(5) -0.005(4)
C11B 0.033(5) 0.030(5) 0.040(5) 0.000(4) -0.008(5) -0.002(5)
C12B 0.037(5) 0.026(4) 0.043(5) -0.002(4) -0.006(5) -0.002(5)
C13B 0.036(5) 0.023(4) 0.037(5) -0.003(4) -0.005(5) -0.005(4)
C14B 0.032(4) 0.022(4) 0.032(4) 0.000(4) -0.004(4) -0.006(4)
O6B 0.0311(10) 0.0205(8) 0.0338(10) -0.0033(7) -0.0072(8) -0.0065(7)
C15 0.0218(11) 0.0227(11) 0.0213(11) -0.0027(9) -0.0034(9) -0.0051(9)
C16 0.0243(12) 0.0241(11) 0.0205(11) -0.0056(9) -0.0029(9) -0.0049(9)
C17 0.0262(13) 0.0366(14) 0.0270(13) -0.0118(11) -0.0049(10) -0.0032(11)
C18 0.0318(15) 0.0422(16) 0.0277(13) -0.0194(13) -0.0004(11) -0.0019(12)
C19 0.0335(14) 0.0324(14) 0.0219(12) -0.0136(11) -0.0008(10) -0.0019(10)
C20 0.0280(13) 0.0251(12) 0.0199(11) -0.0076(10) -0.0040(9) -0.0043(9)
C21 0.0246(12) 0.0188(10) 0.0199(11) -0.0049(9) -0.0032(9) -0.0052(8)
C29 0.053(2) 0.0406(16) 0.0195(12) -0.0122(15) 0.0007(12) -0.0095(11)
C30 0.056(2) 0.059(2) 0.0245(14) -0.0115(18) -0.0025(14) -0.0135(14)
C31 0.054(2) 0.063(3) 0.055(2) -0.005(2) -0.0120(19) -0.017(2)
C32 0.069(3) 0.081(3) 0.067(3) 0.002(3) -0.026(2) -0.020(3)
C33 0.059(3) 0.110(4) 0.062(3) -0.011(3) -0.013(2) -0.043(3)
C34 0.083(3) 0.103(4) 0.045(2) -0.041(3) -0.008(2) -0.028(3)
C35 0.082(3) 0.076(3) 0.0321(18) -0.033(3) -0.0094(19) -0.0145(18)
C36 0.0396(16) 0.0312(13) 0.0226(12) -0.0177(12) 0.0060(11) -0.0059(10)
C37 0.0527(19) 0.0340(15) 0.0245(13) -0.0172(14) 0.0115(13) -0.0092(11)
C38 0.052(2) 0.052(2) 0.0352(17) -0.0122(17) 0.0099(15) -0.0132(15)
C39 0.060(3) 0.074(3) 0.042(2) -0.008(2) 0.0188(19) -0.016(2)
C40 0.088(3) 0.072(3) 0.0328(19) -0.003(3) 0.025(2) -0.0106(19)
C41 0.086(3) 0.055(2) 0.0259(16) -0.005(2) 0.0157(18) -0.0043(15)
C42 0.066(2) 0.0315(15) 0.0238(13) -0.0132(15) 0.0105(14) -0.0059(11)
C43 0.0406(16) 0.0241(12) 0.0218(12) -0.0088(11) 0.0004(11) -0.0009(10)
C44 0.0405(16) 0.0249(13) 0.0270(13) -0.0117(12) 0.0041(11) 0.0013(10)
C45 0.056(2) 0.0335(16) 0.0336(16) -0.0170(15) 0.0113(14) -0.0010(12)
C46 0.065(2) 0.0398(18) 0.046(2) -0.0255(18) 0.0178(18) 0.0027(15)
C47 0.055(2) 0.0316(16) 0.054(2) -0.0228(15) 0.0126(17) -0.0040(14)
C48 0.0420(17) 0.0277(14) 0.0400(16) -0.0177(13) 0.0070(13) -0.0063(12)
C49 0.0366(15) 0.0232(12) 0.0291(13) -0.0116(11) 0.0031(11) -0.0011(10)
C50 0.0235(12) 0.0247(11) 0.0213(11) -0.0100(9) 0.0008(9) -0.0056(9)
C51 0.0319(14) 0.0284(13) 0.0213(11) -0.0144(11) 0.0028(10) -0.0093(10)
C52 0.069(2) 0.0378(16) 0.0302(15) -0.0313(17) 0.0106(15) -0.0146(13)
C53 0.095(3) 0.0429(19) 0.0324(16) -0.037(2) 0.0151(18) -0.0207(14)
C54 0.064(2) 0.0371(16) 0.0251(14) -0.0179(16) 0.0092(14) -0.0132(12)
C55 0.0400(16) 0.0285(13) 0.0211(12) -0.0098(12) 0.0032(11) -0.0063(10)
C56 0.0242(12) 0.0233(11) 0.0209(11) -0.0050(9) -0.0012(9) -0.0061(9)
N10 0.0519(17) 0.0280(12) 0.0265(12) 0.0030(11) -0.0066(11) -0.0107(10)
C64 0.070(3) 0.051(2) 0.0398(19) -0.0020(19) -0.0182(18) -0.0235(16)
C65 0.134(5) 0.072(3) 0.039(2) -0.014(3) -0.021(3) -0.027(2)
C66 0.226(8) 0.058(3) 0.0236(18) -0.029(4) 0.006(3) -0.0124(19)
C67 0.192(7) 0.043(2) 0.0316(19) -0.033(3) 0.030(3) -0.0144(17)
C68 0.103(3) 0.0325(16) 0.0265(15) -0.0188(19) 0.0126(18) -0.0111(13)
N12 0.0401(16) 0.0375(15) 0.0474(17) -0.0042(12) 0.0003(13) 0.0078(12)
C74 0.046(2) 0.082(3) 0.0317(17) -0.005(2) -0.0031(15) -0.0073(18)
C75 0.053(2) 0.060(3) 0.060(3) -0.006(2) 0.010(2) -0.024(2)
C76 0.048(2) 0.046(2) 0.068(3) 0.0076(17) -0.001(2) 0.0104(19)
C77 0.054(2) 0.083(3) 0.042(2) -0.012(2) -0.0176(18) 0.002(2)
C78 0.051(2) 0.049(2) 0.059(2) -0.0147(17) -0.0024(18) -0.0176(18)
N13 0.0473(16) 0.0328(13) 0.0350(13) -0.0145(12) 0.0043(12) -0.0073(11)
C79 0.056(2) 0.0347(16) 0.0404(17) -0.0146(15) 0.0060(15) -0.0110(13)
C80 0.052(2) 0.0310(16) 0.067(3) -0.0100(15) -0.0046(19) -0.0126(16)
C81 0.066(3) 0.043(2) 0.085(3) -0.028(2) 0.000(2) 0.002(2)
C82 0.077(3) 0.074(3) 0.056(3) -0.038(3) 0.018(2) -0.004(2)
C83 0.059(2) 0.053(2) 0.0361(17) -0.0248(18) 0.0057(16) -0.0119(15)
N14 0.110(5) 0.093(5) 0.062(4) -0.056(4) -0.020(4) -0.012(4)
C84 0.108(5) 0.097(5) 0.066(5) -0.052(4) -0.014(4) -0.015(4)
C85 0.126(6) 0.101(5) 0.069(5) -0.059(5) 0.000(4) -0.015(4)
C86 0.141(6) 0.105(5) 0.083(5) -0.059(5) 0.001(5) -0.012(4)
C87 0.141(6) 0.106(5) 0.080(5) -0.066(5) -0.009(5) -0.012(4)
C88 0.127(6) 0.100(5) 0.069(4) -0.057(4) -0.013(4) -0.014(4)
N22 0.113(5) 0.100(5) 0.066(4) -0.049(4) -0.030(4) -0.016(4)
C124 0.109(5) 0.098(5) 0.069(5) -0.049(5) -0.017(4) -0.018(4)
C125 0.119(5) 0.100(6) 0.072(5) -0.057(4) -0.007(4) -0.028(4)
C126 0.140(6) 0.106(5) 0.079(5) -0.056(5) 0.001(5) -0.019(4)
C127 0.139(6) 0.101(5) 0.076(5) -0.054(5) -0.003(5) -0.015(4)
C128 0.131(6) 0.102(6) 0.071(5) -0.047(5) -0.016(5) -0.013(5)
N15 0.079(2) 0.0519(19) 0.0503(19) -0.0192(18) -0.0045(18) 0.0178(16)
C89 0.078(4) 0.055(4) 0.053(3) -0.017(3) -0.006(3) 0.016(3)
C90 0.095(4) 0.055(4) 0.055(3) -0.016(4) 0.004(3) 0.018(3)
C91 0.093(4) 0.068(4) 0.070(4) -0.019(4) 0.008(4) 0.022(3)
C92 0.089(4) 0.078(4) 0.082(4) -0.019(4) -0.003(3) 0.017(4)
C93 0.087(4) 0.073(4) 0.065(3) -0.009(3) -0.007(3) 0.018(3)
N23 0.079(2) 0.0519(19) 0.0503(19) -0.0192(18) -0.0045(18) 0.0178(16)
C129 0.078(4) 0.053(4) 0.053(4) -0.017(4) -0.006(4) 0.015(4)
C130 0.086(4) 0.058(4) 0.056(4) -0.019(4) -0.002(4) 0.017(4)
C131 0.092(5) 0.073(5) 0.072(4) -0.017(4) 0.007(4) 0.016(4)
C132 0.087(4) 0.075(4) 0.075(4) -0.015(4) 0.001(4) 0.015(4)
C133 0.083(4) 0.064(4) 0.062(4) -0.016(4) -0.007(4) 0.013(4)
N25 0.090(7) 0.077(7) 0.074(7) -0.012(7) -0.010(7) 0.016(7)
C139 0.086(5) 0.066(5) 0.063(5) -0.013(5) -0.006(5) 0.015(5)
C140 0.087(3) 0.064(3) 0.063(3) -0.016(3) -0.002(3) 0.017(3)
C141 0.089(4) 0.072(4) 0.071(4) -0.015(4) 0.001(4) 0.016(4)
C142 0.090(7) 0.080(7) 0.080(7) -0.012(7) -0.001(7) 0.014(7)
C143 0.092(9) 0.082(9) 0.080(9) -0.008(9) -0.005(9) 0.015(9)
N16 0.0424(15) 0.0387(14) 0.0407(15) -0.0140(12) -0.0161(12) -0.0001(12)
C94 0.0422(18) 0.0482(19) 0.0405(17) -0.0228(15) -0.0049(14) -0.0006(14)
C95 0.0407(19) 0.045(2) 0.058(2) -0.0139(16) -0.0023(16) -0.0016(17)
C96 0.050(2) 0.068(3) 0.062(3) 0.005(2) -0.009(2) 0.021(2)
C97 0.061(3) 0.084(3) 0.051(2) 0.008(2) 0.002(2) 0.025(2)
C98 0.050(2) 0.055(2) 0.045(2) -0.0018(18) -0.0028(17) 0.0047(17)
N17 0.088(5) 0.078(4) 0.064(4) -0.012(4) 0.007(4) -0.015(4)
C99 0.079(5) 0.067(4) 0.062(4) -0.025(4) 0.001(4) -0.001(4)
C100 0.076(4) 0.086(5) 0.059(5) -0.024(4) 0.006(4) 0.000(4)
C101 0.080(4) 0.095(6) 0.054(4) -0.024(5) 0.009(4) -0.018(4)
C102 0.082(5) 0.099(5) 0.059(4) -0.023(4) 0.007(4) -0.010(4)
C103 0.079(5) 0.088(5) 0.054(4) -0.015(4) 0.013(4) -0.007(4)
N24 0.090(6) 0.085(5) 0.059(4) -0.019(4) 0.003(4) -0.015(4)
C134 0.077(5) 0.068(4) 0.063(4) -0.028(4) 0.001(4) -0.004(4)
C135 0.077(4) 0.084(5) 0.055(4) -0.027(4) 0.011(4) -0.002(4)
C136 0.077(4) 0.088(5) 0.050(4) -0.029(4) 0.010(4) -0.009(4)
C137 0.088(5) 0.095(5) 0.061(4) -0.029(5) 0.005(4) -0.010(4)
C138 0.093(6) 0.099(5) 0.059(4) -0.031(5) 0.012(4) -0.009(4)
N18 0.0460(18) 0.057(2) 0.059(2) -0.0087(15) -0.0152(15) -0.0168(16)
C104 0.072(3) 0.052(2) 0.066(3) -0.024(2) -0.020(2) -0.005(2)
C105 0.074(3) 0.056(3) 0.066(3) -0.016(2) -0.017(2) -0.006(2)
C106 0.062(3) 0.074(3) 0.065(3) -0.009(2) -0.013(2) -0.033(2)
C107 0.130(5) 0.072(3) 0.053(3) -0.019(3) -0.034(3) -0.006(2)
C108 0.108(4) 0.051(3) 0.077(3) 0.002(3) -0.038(3) -0.014(2)
N19 0.058(2) 0.069(2) 0.068(2) -0.0134(19) 0.0030(19) -0.016(2)
C109 0.039(2) 0.075(3) 0.068(3) 0.003(2) 0.0013(19) -0.023(2)
C110 0.058(3) 0.116(5) 0.060(3) -0.043(3) -0.003(2) -0.015(3)
C111 0.072(3) 0.058(2) 0.0367(18) -0.022(2) 0.0018(18) -0.0075(17)
C112 0.0391(19) 0.045(2) 0.056(2) -0.0035(16) 0.0038(16) 0.0015(17)
C113 0.057(3) 0.055(2) 0.064(3) -0.014(2) -0.005(2) -0.001(2)
N20 0.095(4) 0.137(6) 0.119(5) -0.054(4) -0.023(4) -0.038(4)
C114 0.099(5) 0.143(7) 0.142(7) -0.070(5) 0.031(5) -0.084(6)
C115 0.092(5) 0.110(6) 0.180(9) -0.043(4) -0.020(5) -0.079(6)
C116 0.091(5) 0.117(6) 0.102(5) -0.033(4) -0.048(4) -0.025(4)
C117 0.098(5) 0.147(8) 0.093(5) -0.009(5) -0.019(4) -0.023(5)
C118 0.088(5) 0.120(6) 0.106(6) -0.004(4) -0.034(4) -0.033(5)
N21 0.091(6) 0.077(8) 0.054(7) -0.030(6) -0.016(6) 0.006(6)
C119 0.089(6) 0.054(7) 0.043(5) -0.011(5) -0.020(5) -0.019(4)
C120 0.071(6) 0.066(7) 0.022(4) -0.001(5) 0.000(4) -0.015(4)
C121 0.092(7) 0.071(9) 0.054(6) -0.021(7) -0.017(6) 0.001(6)
C122 0.102(7) 0.072(9) 0.069(8) -0.013(7) -0.017(7) -0.019(7)
C123 0.093(7) 0.086(10) 0.064(9) -0.014(7) -0.012(8) -0.013(7)

loop_
_atom_type_symbol
_atom_type_description
_atom_type_scat_dispersion_real
_atom_type_scat_dispersion_imag
_atom_type_scat_source
C C 0.0033 0.0016 'International Tables Vol C Tables 4.2.6.8 and 6.1.1.4'
H H 0.0000 0.0000 'International Tables Vol C Tables 4.2.6.8 and 6.1.1.4'
Al Al 0.0645 0.0514 'International Tables Vol C Tables 4.2.6.8 and 6.1.1.4'
Dy Dy -0.1892 4.4098 'International Tables Vol C Tables 4.2.6.8 and 6.1.1.4'
N N 0.0061 0.0033 'International Tables Vol C Tables 4.2.6.8 and 6.1.1.4'
O O 0.0106 0.0060 'International Tables Vol C Tables 4.2.6.8 and 6.1.1.4'

loop_
_geom_angle_atom_site_label_1
_geom_angle_atom_site_label_2
_geom_angle_atom_site_label_3
_geom_angle_site_symmetry_1
_geom_angle_site_symmetry_3
_geom_angle
_geom_angle_publ_flag
O24 Al1 O2 . . 96.27(9) ?
O24 Al1 O9 . . 89.38(8) ?
O2 Al1 O9 . . 88.84(9) ?
O24 Al1 O1 . . 170.39(9) ?
O2 Al1 O1 . . 81.87(8) ?
O9 Al1 O1 . . 99.98(8) ?
O24 Al1 N3 . . 100.49(9) ?
O2 Al1 N3 . . 161.85(9) ?
O9 Al1 N3 . . 84.48(9) ?
O1 Al1 N3 . . 82.70(9) ?
O24 Al1 N8 . . 85.96(9) ?
O2 Al1 N8 . . 95.44(9) ?
O9 Al1 N8 . . 173.99(9) ?
O1 Al1 N8 . . 84.84(8) ?
N3 Al1 N8 . . 92.62(9) ?
O3 Al2 O17 . . 91.28(10) ?
O3 Al2 O5 . . 97.53(10) ?
O17 Al2 O5 . . 94.68(9) ?
O3 Al2 O4 . . 175.07(10) ?
O17 Al2 O4 . . 93.63(9) ?
O5 Al2 O4 . . 82.50(9) ?
O3 Al2 O16 . . 102.41(10) ?
O17 Al2 O16 . . 81.82(9) ?
O5 Al2 O16 . . 159.81(9) ?
O4 Al2 O16 . . 77.91(8) ?
O3 Al2 N1 . . 87.98(9) ?
O17 Al2 N1 . . 169.86(10) ?
O5 Al2 N1 . . 95.44(9) ?
O4 Al2 N1 . . 87.11(9) ?
O16 Al2 N1 . . 88.46(9) ?
O3 Al2 Dy1B . . 133.49(9) ?
O17 Al2 Dy1B . . 106.73(8) ?
O5 Al2 Dy1B . . 122.36(8) ?
O4 Al2 Dy1B . . 44.24(7) ?
O16 Al2 Dy1B . . 41.98(7) ?
N1 Al2 Dy1B . . 67.05(8) ?
O3 Al2 Dy1 . . 134.54(8) ?
O17 Al2 Dy1 . . 109.95(7) ?
O5 Al2 Dy1 . . 119.16(7) ?
O4 Al2 Dy1 . . 42.78(6) ?
O16 Al2 Dy1 . . 45.72(6) ?
N1 Al2 Dy1 . . 64.23(7) ?
O6B Al3 O26B . . 103.6(6) ?
O6 Al3 O26 . . 93.61(11) ?
O6 Al3 O25 . . 176.03(13) ?
O26 Al3 O25 . . 84.59(12) ?
O6B Al3 N2 . . 91.77(10) ?
O6 Al3 N2 . . 91.77(10) ?
O26B Al3 N2 . . 164.2(6) ?
O26 Al3 N2 . . 174.50(12) ?
O25 Al3 N2 . . 89.97(11) ?
O6B Al3 O28 . . 90.13(9) ?
O6 Al3 O28 . . 90.13(9) ?
O26B Al3 O28 . . 95.5(11) ?
O26 Al3 O28 . . 90.78(14) ?
O25 Al3 O28 . . 86.36(12) ?
N2 Al3 O28 . . 88.10(9) ?
O6B Al3 O25B . . 175.4(7) ?
O26B Al3 O25B . . 79.5(7) ?
N2 Al3 O25B . . 84.9(5) ?
O28 Al3 O25B . . 93.0(10) ?
O6B Al3 N10 . . 91.81(10) ?
O6 Al3 N10 . . 91.81(10) ?
O26B Al3 N10 . . 85.3(11) ?
O26 Al3 N10 . . 90.35(15) ?
O25 Al3 N10 . . 91.74(12) ?
N2 Al3 N10 . . 90.58(11) ?
O28 Al3 N10 . . 177.69(10) ?
O25B Al3 N10 . . 85.0(9) ?
O18 Al5 O20 . . 93.65(11) ?
O18 Al5 O19 . . 175.23(12) ?
O20 Al5 O19 . . 82.41(9) ?
O18 Al5 O13 . . 101.08(11) ?
O20 Al5 O13 . . 164.73(11) ?
O19 Al5 O13 . . 83.05(9) ?
O18 Al5 O14 . . 90.43(11) ?
O20 Al5 O14 . . 94.16(11) ?
O19 Al5 O14 . . 92.54(10) ?
O13 Al5 O14 . . 81.83(10) ?
O18 Al5 N6 . . 89.91(11) ?
O20 Al5 N6 . . 99.84(11) ?
O19 Al5 N6 . . 88.12(10) ?
O13 Al5 N6 . . 84.31(10) ?
O14 Al5 N6 . . 165.95(11) ?
O18 Al5 Dy1B . . 136.79(9) ?
O20 Al5 Dy1B . . 120.47(8) ?
O19 Al5 Dy1B . . 45.01(7) ?
O13 Al5 Dy1B . . 49.06(7) ?
O14 Al5 Dy1B . . 110.75(9) ?
N6 Al5 Dy1B . . 60.71(8) ?
O18 Al5 Dy1 . . 139.05(8) ?
O20 Al5 Dy1 . . 121.56(7) ?
O19 Al5 Dy1 . . 43.26(6) ?
O13 Al5 Dy1 . . 46.87(6) ?
O14 Al5 Dy1 . . 105.68(8) ?
N6 Al5 Dy1 . . 65.74(7) ?
O21 Al6 O23 . . 93.82(9) ?
O21 Al6 O22 . . 175.02(11) ?
O23 Al6 O22 . . 83.96(8) ?
O21 Al6 N7 . . 92.25(10) ?
O23 Al6 N7 . . 173.76(10) ?
O22 Al6 N7 . . 90.10(9) ?
O21 Al6 O29 . . 87.56(10) ?
O23 Al6 O29 . . 93.48(10) ?
O22 Al6 O29 . . 88.13(10) ?
N7 Al6 O29 . . 88.21(10) ?
O21 Al6 O12B . . 90.7(6) ?
O23 Al6 O12B . . 104.8(6) ?
O22 Al6 O12B . . 94.2(6) ?
N7 Al6 O12B . . 73.7(6) ?
O29 Al6 O12B . . 161.7(6) ?
O21 Al6 N11 . . 88.52(11) ?
O23 Al6 N11 . . 87.84(11) ?
O22 Al6 N11 . . 95.84(11) ?
N7 Al6 N11 . . 90.89(12) ?
O29 Al6 N11 . . 175.93(11) ?
N1 O1 Al1 . . 111.91(14) ?
N1 O1 Dy1 . . 109.53(13) ?
Al1 O1 Dy1 . . 119.17(9) ?
N1 O1 Dy1B . . 100.75(14) ?
Al1 O1 Dy1B . . 124.87(10) ?
C1 O2 Al1 . . 113.11(16) ?
C7 O3 Al2 . . 131.46(18) ?
N2 O4 Al2 . . 112.22(15) ?
N2 O4 Dy1B . . 134.31(16) ?
Al2 O4 Dy1B . . 99.34(10) ?
N2 O4 Dy1 . . 126.60(14) ?
Al2 O4 Dy1 . . 105.01(8) ?
C8B O5 Al2 . . 112.04(17) ?
C8 O5 Al2 . . 112.04(17) ?
N3 O7 Al4B . . 126.1(4) ?
N3 O7 Al4 . . 111.96(15) ?
N3 O7 Dy1 . . 118.98(14) ?
Al4 O7 Dy1 . . 109.71(9) ?
N3 O7 Dy1B . . 117.18(15) ?
Al4B O7 Dy1B . . 104.4(4) ?
C15 O8 Al4 . . 112.32(18) ?
C15 O8 Al4B . . 104.9(3) ?
C21 O9 Al1 . . 126.53(16) ?
O7 Dy1 O1 . . 73.66(6) ?
O7 Dy1 O22 . . 73.93(7) ?
O1 Dy1 O22 . . 73.89(6) ?
O7 Dy1 O25 . . 75.66(8) ?
O1 Dy1 O25 . . 86.45(9) ?
O22 Dy1 O25 . . 147.35(9) ?
O7 Dy1 O19 . . 115.44(7) ?
O1 Dy1 O19 . . 137.47(6) ?
O22 Dy1 O19 . . 69.92(6) ?
O25 Dy1 O19 . . 135.76(9) ?
O7 Dy1 O4 . . 128.62(6) ?
O1 Dy1 O4 . . 69.15(6) ?
O22 Dy1 O4 . . 125.07(7) ?
O25 Dy1 O4 . . 67.98(8) ?
O19 Dy1 O4 . . 115.94(7) ?
O7 Dy1 O16 . . 146.67(6) ?
O1 Dy1 O16 . . 82.38(6) ?
O22 Dy1 O16 . . 77.42(7) ?
O25 Dy1 O16 . . 126.27(8) ?
O19 Dy1 O16 . . 68.71(7) ?
O4 Dy1 O16 . . 58.89(6) ?
O7 Dy1 O13 . . 132.20(7) ?
O1 Dy1 O13 . . 143.76(7) ?
O22 Dy1 O13 . . 131.61(6) ?
O25 Dy1 O13 . . 78.80(9) ?
O19 Dy1 O13 . . 62.04(6) ?
O4 Dy1 O13 . . 74.63(7) ?
O16 Dy1 O13 . . 80.20(7) ?
O7 Dy1 O10 . . 58.82(7) ?
O1 Dy1 O10 . . 130.44(7) ?
O22 Dy1 O10 . . 103.39(7) ?
O25 Dy1 O10 . . 69.86(9) ?
O19 Dy1 O10 . . 80.10(7) ?
O4 Dy1 O10 . . 131.49(7) ?
O16 Dy1 O10 . . 146.60(7) ?
O13 Dy1 O10 . . 74.68(7) ?
O7 Dy1 Al5 . . 142.05(5) ?
O1 Dy1 Al5 . . 141.27(5) ?
O22 Dy1 Al5 . . 98.75(5) ?
O25 Dy1 Al5 . . 112.57(8) ?
O19 Dy1 Al5 . . 32.98(5) ?
O4 Dy1 Al5 . . 86.56(5) ?
O16 Dy1 Al5 . . 59.03(5) ?
O13 Dy1 Al5 . . 33.81(5) ?
O10 Dy1 Al5 . . 88.27(5) ?
O7 Dy1 Al2 . . 131.80(5) ?
O1 Dy1 Al2 . . 58.19(5) ?
O22 Dy1 Al2 . . 93.42(5) ?
O25 Dy1 Al2 . . 98.06(7) ?
O19 Dy1 Al2 . . 102.24(5) ?
O4 Dy1 Al2 . . 32.21(5) ?
O16 Dy1 Al2 . . 33.93(5) ?
O13 Dy1 Al2 . . 91.14(6) ?
O10 Dy1 Al2 . . 162.70(5) ?
Al5 Dy1 Al2 . . 85.06(2) ?
O7 Dy1 Al4 . . 31.12(5) ?
O1 Dy1 Al4 . . 97.01(5) ?
O22 Dy1 Al4 . . 99.91(6) ?
O25 Dy1 Al4 . . 56.20(7) ?
O19 Dy1 Al4 . . 110.40(6) ?
O4 Dy1 Al4 . . 123.34(5) ?
O16 Dy1 Al4 . . 177.33(5) ?
O13 Dy1 Al4 . . 101.68(6) ?
O10 Dy1 Al4 . . 33.65(5) ?
Al5 Dy1 Al4 . . 121.69(3) ?
Al2 Dy1 Al4 . . 147.26(2) ?
O8 Al4 O27 . . 91.87(10) ?
O8 Al4 O11 . . 99.87(10) ?
O27 Al4 O11 . . 86.33(11) ?
O8 Al4 O7 . . 82.26(9) ?
O27 Al4 O7 . . 173.88(11) ?
O11 Al4 O7 . . 96.32(10) ?
O8 Al4 O10 . . 160.49(11) ?
O27 Al4 O10 . . 107.64(11) ?
O11 Al4 O10 . . 82.41(10) ?
O7 Al4 O10 . . 78.23(10) ?
O8 Al4 N9 . . 97.24(11) ?
O27 Al4 N9 . . 86.40(12) ?
O11 Al4 N9 . . 161.60(12) ?
O7 Al4 N9 . . 92.62(11) ?
O10 Al4 N9 . . 83.73(11) ?
O8 Al4 Dy1 . . 114.62(8) ?
O27 Al4 Dy1 . . 144.51(9) ?
O11 Al4 Dy1 . . 110.21(8) ?
O7 Al4 Dy1 . . 39.17(6) ?
O10 Al4 Dy1 . . 47.70(7) ?
N9 Al4 Dy1 . . 67.98(9) ?
N4 O10 Al4 . . 108.88(18) ?
N4 O10 Dy1 . . 118.66(18) ?
Al4 O10 Dy1 . . 98.65(9) ?
C22 N4 O10 . . 117.1(2) ?
C22 N4 H4N . . 121.5 ?
O10 N4 H4N . . 121.5 ?
C22 O11 Al4 . . 114.1(2) ?
O11 C22 N4 . . 117.4(3) ?
O11 C22 C23 . . 120.7(3) ?
N4 C22 C23 . . 121.7(3) ?
C24 C23 C28 . . 119.1(3) ?
C24 C23 C22 . . 117.7(3) ?
C28 C23 C22 . . 123.1(3) ?
C25 C24 C23 . . 121.1(4) ?
C25 C24 H24 . . 119.4 ?
C23 C24 H24 . . 119.4 ?
C26 C25 C24 . . 118.8(5) ?
C26 C25 H25 . . 120.6 ?
C24 C25 H25 . . 120.6 ?
C27 C26 C25 . . 121.4(4) ?
C27 C26 H26 . . 119.3 ?
C25 C26 H26 . . 119.3 ?
C26 C27 C28 . . 120.4(4) ?
C26 C27 H27 . . 119.8 ?
C28 C27 H27 . . 119.8 ?
O12 C28 C27 . . 123.1(4) ?
O12 C28 C23 . . 117.8(3) ?
C27 C28 C23 . . 119.1(4) ?
C28 O12 H12O . . 109.5 ?
N9 O25 Al3 . . 109.59(18) ?
N9 O25 Dy1 . . 117.74(18) ?
Al3 O25 Dy1 . . 130.83(15) ?
C57 N9 O25 . . 111.9(2) ?
C57 N9 Al4 . . 129.6(2) ?
O25 N9 Al4 . . 117.7(2) ?
C57 O26 Al3 . . 110.6(2) ?
O26 C57 N9 . . 120.9(3) ?
O26 C57 C58 . . 119.9(3) ?
N9 C57 C58 . . 119.2(3) ?
C59 C58 C63 . . 119.3(3) ?
C59 C58 C57 . . 118.3(3) ?
C63 C58 C57 . . 122.4(3) ?
C60 C59 C58 . . 121.3(4) ?
C60 C59 H59 . . 119.4 ?
C58 C59 H59 . . 119.4 ?
C59 C60 C61 . . 119.0(3) ?
C59 C60 H60 . . 120.5 ?
C61 C60 H60 . . 120.5 ?
C62 C61 C60 . . 121.0(3) ?
C62 C61 H61 . . 119.5 ?
C60 C61 H61 . . 119.5 ?
C61 C62 C63 . . 120.4(3) ?
C61 C62 H62 . . 119.8 ?
C63 C62 H62 . . 119.8 ?
O27 C63 C62 . . 118.8(3) ?
O27 C63 C58 . . 122.3(3) ?
C62 C63 C58 . . 118.9(3) ?
C63 O27 Al4 . . 126.71(19) ?
C73 N11 C69 . . 117.1(3) ?
C73 N11 Al6 . . 122.3(2) ?
C69 N11 Al6 . . 119.8(2) ?
N11 C69 C70 . . 123.2(4) ?
N11 C69 H69 . . 118.4 ?
C70 C69 H69 . . 118.4 ?
C71 C70 C69 . . 119.0(4) ?
C71 C70 H70 . . 120.5 ?
C69 C70 H70 . . 120.5 ?
C72 C71 C70 . . 118.5(4) ?
C72 C71 H71 . . 120.7 ?
C70 C71 H71 . . 120.7 ?
C71 C72 C73 . . 119.4(4) ?
C71 C72 H72 . . 120.3 ?
C73 C72 H72 . . 120.3 ?
N11 C73 C72 . . 122.7(4) ?
N11 C73 H73 . . 118.7 ?
C72 C73 H73 . . 118.7 ?
O16 Dy1B O4 . . 67.14(10) ?
O16 Dy1B O19 . . 77.43(11) ?
O4 Dy1B O19 . . 130.04(13) ?
O16 Dy1B O25B . . 132.7(5) ?
O4 Dy1B O25B . . 67.0(5) ?
O19 Dy1B O25B . . 126.8(8) ?
O16 Dy1B O22 . . 84.54(11) ?
O4 Dy1B O22 . . 134.36(13) ?
O19 Dy1B O22 . . 71.87(9) ?
O25B Dy1B O22 . . 138.1(7) ?
O16 Dy1B O1 . . 89.65(11) ?
O4 Dy1B O1 . . 71.74(9) ?
O19 Dy1B O1 . . 143.60(12) ?
O25B Dy1B O1 . . 86.7(8) ?
O22 Dy1B O1 . . 73.13(9) ?
O16 Dy1B O13 . . 90.21(11) ?
O4 Dy1B O13 . . 80.22(10) ?
O19 Dy1B O13 . . 65.44(9) ?
O25B Dy1B O13 . . 71.3(8) ?
O22 Dy1B O13 . . 137.09(12) ?
O1 Dy1B O13 . . 149.57(12) ?
O16 Dy1B O10B . . 143.0(3) ?
O4 Dy1B O10B . . 134.9(4) ?
O19 Dy1B O10B . . 66.0(3) ?
O25B Dy1B O10B . . 71.5(6) ?
O22 Dy1B O10B . . 89.1(4) ?
O1 Dy1B O10B . . 123.2(4) ?
O13 Dy1B O10B . . 70.3(4) ?
O16 Dy1B O7 . . 147.69(12) ?
O4 Dy1B O7 . . 121.33(11) ?
O19 Dy1B O7 . . 107.57(11) ?
O25B Dy1B O7 . . 70.6(6) ?
O22 Dy1B O7 . . 67.78(8) ?
O1 Dy1B O7 . . 67.16(8) ?
O13 Dy1B O7 . . 121.29(12) ?
O10B Dy1B O7 . . 56.2(4) ?
O16 Dy1B N6 . . 30.01(7) ?
O4 Dy1B N6 . . 67.78(9) ?
O19 Dy1B N6 . . 64.01(9) ?
O25B Dy1B N6 . . 117.4(7) ?
O22 Dy1B N6 . . 104.45(11) ?
O1 Dy1B N6 . . 116.63(11) ?
O13 Dy1B N6 . . 60.35(9) ?
O10B Dy1B N6 . . 120.0(4) ?
O7 Dy1B N6 . . 170.59(11) ?
O16 Dy1B Al2 . . 37.46(7) ?
O4 Dy1B Al2 . . 36.43(6) ?
O19 Dy1B Al2 . . 114.51(10) ?
O25B Dy1B Al2 . . 102.1(5) ?
O22 Dy1B Al2 . . 100.76(9) ?
O1 Dy1B Al2 . . 63.08(7) ?
O13 Dy1B Al2 . . 100.40(9) ?
O10B Dy1B Al2 . . 169.8(4) ?
O7 Dy1B Al2 . . 130.06(9) ?
N6 Dy1B Al2 . . 55.18(7) ?
O16 Dy1B Al5 . . 65.52(8) ?
O4 Dy1B Al5 . . 95.39(9) ?
O19 Dy1B Al5 . . 36.31(6) ?
O25B Dy1B Al5 . . 108.2(8) ?
O22 Dy1B Al5 . . 104.74(9) ?
O1 Dy1B Al5 . . 155.09(11) ?
O13 Dy1B Al5 . . 36.96(6) ?
O10B Dy1B Al5 . . 81.1(3) ?
O7 Dy1B Al5 . . 136.02(10) ?
N6 Dy1B Al5 . . 38.92(6) ?
Al2 Dy1B Al5 . . 93.74(7) ?
O7 Al4B O27B . . 162.6(9) ?
O7 Al4B O11B . . 95.1(7) ?
O27B Al4B O11B . . 89.6(8) ?
O7 Al4B O10B . . 86.8(6) ?
O27B Al4B O10B . . 110.5(9) ?
O11B Al4B O10B . . 81.9(7) ?
O7 Al4B N9B . . 92.9(8) ?
O27B Al4B N9B . . 86.5(8) ?
O11B Al4B N9B . . 164.9(11) ?
O10B Al4B N9B . . 85.8(8) ?
O7 Al4B O8 . . 77.2(4) ?
O27B Al4B O8 . . 85.4(7) ?
O11B Al4B O8 . . 101.8(6) ?
O10B Al4B O8 . . 163.9(7) ?
N9B Al4B O8 . . 92.4(8) ?
O7 Al4B Dy1B . . 47.9(3) ?
O27B Al4B Dy1B . . 144.7(7) ?
O11B Al4B Dy1B . . 109.9(6) ?
O10B Al4B Dy1B . . 47.7(5) ?
N9B Al4B Dy1B . . 66.9(5) ?
O8 Al4B Dy1B . . 117.2(4) ?
N4B O10B Al4B . . 107.3(11) ?
N4B O10B Dy1B . . 103.9(11) ?
Al4B O10B Dy1B . . 99.1(6) ?
C22B N4B O10B . . 116.2(14) ?
C22B N4B H4B . . 107(10) ?
O10B N4B H4B . . 135(10) ?
C22B O11B Al4B . . 110.4(11) ?
O11B C22B N4B . . 115.8(14) ?
O11B C22B C23B . . 124.6(15) ?
N4B C22B C23B . . 119.4(14) ?
C24B C23B C28B . . 118.7(15) ?
C24B C23B C22B . . 114.8(15) ?
C28B C23B C22B . . 126.5(15) ?
C25B C24B C23B . . 120.7(18) ?
C25B C24B H24B . . 119.6 ?
C23B C24B H24B . . 119.6 ?
C26B C25B C24B . . 116.9(19) ?
C26B C25B H25B . . 121.5 ?
C24B C25B H25B . . 121.5 ?
C27B C26B C25B . . 124(2) ?
C27B C26B H26B . . 117.9 ?
C25B C26B H26B . . 117.9 ?
C26B C27B C28B . . 117.5(17) ?
C26B C27B H27B . . 121.3 ?
C28B C27B H27B . . 121.3 ?
O12B C28B C23B . . 116.7(16) ?
O12B C28B C27B . . 123.5(17) ?
C23B C28B C27B . . 119.8(15) ?
C28B O12B Al6 . . 135(2) ?
C28B O12B H12P . . 109.5 ?
Al6 O12B H12P . . 111.0 ?
N9B O25B Al3 . . 108.6(11) ?
N9B O25B Dy1B . . 117.9(12) ?
Al3 O25B Dy1B . . 128.5(10) ?
C57B N9B O25B . . 110.4(13) ?
C57B N9B Al4B . . 129.2(14) ?
O25B N9B Al4B . . 118.8(12) ?
C57B O26B Al3 . . 114.4(17) ?
N9B C57B O26B . . 121.9(17) ?
N9B C57B C58B . . 119.0(16) ?
O26B C57B C58B . . 119.1(17) ?
C59B C58B C63B . . 120.9(15) ?
C59B C58B C57B . . 118.1(15) ?
C63B C58B C57B . . 121.0(15) ?
C58B C59B C60B . . 122.6(19) ?
C58B C59B H59B . . 118.7 ?
C60B C59B H59B . . 118.7 ?
C61B C60B C59B . . 114.2(19) ?
C61B C60B H60B . . 122.9 ?
C59B C60B H60B . . 122.9 ?
C62B C61B C60B . . 125.4(19) ?
C62B C61B H61B . . 117.3 ?
C60B C61B H61B . . 117.3 ?
C61B C62B C63B . . 119.5(18) ?
C61B C62B H62B . . 120.3 ?
C63B C62B H62B . . 120.3 ?
O27B C63B C62B . . 118.6(16) ?
O27B C63B C58B . . 124.1(15) ?
C62B C63B C58B . . 117.2(16) ?
C63B O27B Al4B . . 125.3(13) ?
N5 O13 Al5 . . 110.18(17) ?
N5 O13 Dy1B . . 126.82(19) ?
Al5 O13 Dy1B . . 93.98(10) ?
N5 O13 Dy1 . . 118.87(17) ?
Al5 O13 Dy1 . . 99.32(8) ?
C29 O14 Al5 . . 112.9(2) ?
C35 O15 H15 . . 109.5 ?
N6 O16 Al2 . . 109.30(15) ?
N6 O16 Dy1B . . 101.85(16) ?
Al2 O16 Dy1B . . 100.56(10) ?
N6 O16 Dy1 . . 103.70(14) ?
Al2 O16 Dy1 . . 100.35(8) ?
C36 O17 Al2 . . 111.57(18) ?
C42 O18 Al5 . . 133.2(2) ?
N7 O19 Al5 . . 109.63(15) ?
N7 O19 Dy1B . . 122.37(15) ?
Al5 O19 Dy1B . . 98.68(10) ?
N7 O19 Dy1 . . 125.21(14) ?
Al5 O19 Dy1 . . 103.77(8) ?
C43 O20 Al5 . . 111.21(18) ?
C49 O21 Al6 . . 129.61(18) ?
N8 O22 Al6 . . 111.73(14) ?
N8 O22 Dy1 . . 117.66(13) ?
Al6 O22 Dy1 . . 129.56(9) ?
N8 O22 Dy1B . . 121.47(14) ?
Al6 O22 Dy1B . . 123.55(10) ?
C50 O23 Al6 . . 112.48(16) ?
C56 O24 Al1 . . 130.43(17) ?
Al3 O28 H28A . . 118(3) ?
Al3 O28 H28B . . 118(3) ?
H28A O28 H28B . . 114(4) ?
Al6 O29 H29A . . 110(3) ?
Al6 O29 H29B . . 131(3) ?
H29A O29 H29B . . 107(4) ?
H30A O30 H30B . . 97(10) ?
C1 N1 O1 . . 110.5(2) ?
C1 N1 Al2 . . 130.05(19) ?
O1 N1 Al2 . . 119.47(15) ?
C8B N2 O4 . . 111.7(2) ?
C8 N2 O4 . . 111.7(2) ?
C8B N2 Al3 . . 129.62(19) ?
C8 N2 Al3 . . 129.62(19) ?
O4 N2 Al3 . . 118.02(16) ?
C15 N3 O7 . . 110.4(2) ?
C15 N3 Al1 . . 132.82(17) ?
O7 N3 Al1 . . 116.76(16) ?
C29 N5 O13 . . 117.2(3) ?
C29 N5 H5N . . 121.4 ?
O13 N5 H5N . . 121.4 ?
C36 N6 O16 . . 110.1(2) ?
C36 N6 Al5 . . 127.27(19) ?
O16 N6 Al5 . . 119.67(18) ?
C36 N6 Dy1B . . 126.87(19) ?
O16 N6 Dy1B . . 48.14(12) ?
Al5 N6 Dy1B . . 80.38(10) ?
C43 N7 O19 . . 111.0(2) ?
C43 N7 Al6 . . 127.9(2) ?
O19 N7 Al6 . . 119.80(16) ?
C50 N8 O22 . . 110.0(2) ?
C50 N8 Al1 . . 125.73(17) ?
O22 N8 Al1 . . 123.18(15) ?
O2 C1 N1 . . 120.8(2) ?
O2 C1 C2 . . 119.5(2) ?
N1 C1 C2 . . 119.7(2) ?
C3 C2 C7 . . 119.8(3) ?
C3 C2 C1 . . 118.1(2) ?
C7 C2 C1 . . 122.1(2) ?
C4 C3 C2 . . 121.3(3) ?
C4 C3 H3 . . 119.4 ?
C2 C3 H3 . . 119.4 ?
C3 C4 C5 . . 118.7(3) ?
C3 C4 H4 . . 120.7 ?
C5 C4 H4 . . 120.7 ?
C4 C5 C6 . . 121.4(3) ?
C4 C5 H5 . . 119.3 ?
C6 C5 H5 . . 119.3 ?
C5 C6 C7 . . 120.7(3) ?
C5 C6 H6 . . 119.7 ?
C7 C6 H6 . . 119.7 ?
O3 C7 C6 . . 119.1(3) ?
O3 C7 C2 . . 122.8(3) ?
C6 C7 C2 . . 118.0(3) ?
O5 C8 N2 . . 120.5(2) ?
O5 C8 C9 . . 120.5(3) ?
N2 C8 C9 . . 119.0(3) ?
C10 C9 C14 . . 119.8(4) ?
C10 C9 C8 . . 117.7(3) ?
C14 C9 C8 . . 122.4(3) ?
C11 C10 C9 . . 121.5(4) ?
C11 C10 H10 . . 119.3 ?
C9 C10 H10 . . 119.3 ?
C12 C11 C10 . . 118.7(3) ?
C12 C11 H11 . . 120.7 ?
C10 C11 H11 . . 120.7 ?
C13 C12 C11 . . 120.9(3) ?
C13 C12 H12 . . 119.5 ?
C11 C12 H12 . . 119.5 ?
C12 C13 C14 . . 121.6(3) ?
C12 C13 H13 . . 119.2 ?
C14 C13 H13 . . 119.2 ?
O6 C14 C13 . . 118.2(3) ?
O6 C14 C9 . . 124.2(3) ?
C13 C14 C9 . . 117.6(3) ?
C14 O6 Al3 . . 127.6(2) ?
O5 C8B N2 . . 120.5(2) ?
O5 C8B C9B . . 121.2(10) ?
N2 C8B C9B . . 118.3(11) ?
C10B C9B C14B . . 119(2) ?
C10B C9B C8B . . 118(2) ?
C14B C9B C8B . . 122(2) ?
C11B C10B C9B . . 121(2) ?
C11B C10B H10B . . 119.3 ?
C9B C10B H10B . . 119.3 ?
C12B C11B C10B . . 118.9(19) ?
C12B C11B H11B . . 120.6 ?
C10B C11B H11B . . 120.6 ?
C11B C12B C13B . . 121.5(19) ?
C11B C12B H12B . . 119.3 ?
C13B C12B H12B . . 119.3 ?
C12B C13B C14B . . 120.1(18) ?
C12B C13B H13B . . 120.0 ?
C14B C13B H13B . . 120.0 ?
O6B C14B C13B . . 117.0(17) ?
O6B C14B C9B . . 123.1(19) ?
C13B C14B C9B . . 119.1(15) ?
C14B O6B Al3 . . 123.3(15) ?
O8 C15 N3 . . 120.7(2) ?
O8 C15 C16 . . 120.4(2) ?
N3 C15 C16 . . 118.9(2) ?
C17 C16 C21 . . 120.2(2) ?
C17 C16 C15 . . 118.7(2) ?
C21 C16 C15 . . 121.0(2) ?
C18 C17 C16 . . 121.2(3) ?
C18 C17 H17 . . 119.4 ?
C16 C17 H17 . . 119.4 ?
C17 C18 C19 . . 119.0(3) ?
C17 C18 H18 . . 120.5 ?
C19 C18 H18 . . 120.5 ?
C18 C19 C20 . . 120.6(3) ?
C18 C19 H19 . . 119.7 ?
C20 C19 H19 . . 119.7 ?
C19 C20 C21 . . 121.4(2) ?
C19 C20 H20 . . 119.3 ?
C21 C20 H20 . . 119.3 ?
O9 C21 C20 . . 120.0(2) ?
O9 C21 C16 . . 122.6(2) ?
C20 C21 C16 . . 117.4(2) ?
O14 C29 N5 . . 117.6(3) ?
O14 C29 C30 . . 121.2(3) ?
N5 C29 C30 . . 121.2(3) ?
C31 C30 C35 . . 118.8(4) ?
C31 C30 C29 . . 118.0(4) ?
C35 C30 C29 . . 123.2(4) ?
C32 C31 C30 . . 121.2(5) ?
C32 C31 H31 . . 119.4 ?
C30 C31 H31 . . 119.4 ?
C31 C32 C33 . . 119.4(5) ?
C31 C32 H32 . . 120.3 ?
C33 C32 H32 . . 120.3 ?
C34 C33 C32 . . 120.8(5) ?
C34 C33 H33 . . 119.6 ?
C32 C33 H33 . . 119.6 ?
C33 C34 C35 . . 120.5(5) ?
C33 C34 H34 . . 119.8 ?
C35 C34 H34 . . 119.8 ?
O15 C35 C34 . . 121.9(5) ?
O15 C35 C30 . . 118.8(4) ?
C34 C35 C30 . . 119.3(5) ?
O17 C36 N6 . . 121.8(2) ?
O17 C36 C37 . . 118.0(3) ?
N6 C36 C37 . . 120.3(3) ?
C38 C37 C42 . . 120.3(3) ?
C38 C37 C36 . . 117.3(3) ?
C42 C37 C36 . . 122.4(3) ?
C39 C38 C37 . . 121.1(4) ?
C39 C38 H38 . . 119.4 ?
C37 C38 H38 . . 119.4 ?
C40 C39 C38 . . 119.0(4) ?
C40 C39 H39 . . 120.5 ?
C38 C39 H39 . . 120.5 ?
C41 C40 C39 . . 120.8(4) ?
C41 C40 H40 . . 119.6 ?
C39 C40 H40 . . 119.6 ?
C40 C41 C42 . . 121.8(4) ?
C40 C41 H41 . . 119.1 ?
C42 C41 H41 . . 119.1 ?
O18 C42 C37 . . 124.1(3) ?
O18 C42 C41 . . 119.0(3) ?
C37 C42 C41 . . 116.8(4) ?
O20 C43 N7 . . 120.5(3) ?
O20 C43 C44 . . 118.9(2) ?
N7 C43 C44 . . 120.5(2) ?
C45 C44 C49 . . 119.1(3) ?
C45 C44 C43 . . 118.0(3) ?
C49 C44 C43 . . 122.8(2) ?
C46 C45 C44 . . 121.5(3) ?
C46 C45 H45 . . 119.2 ?
C44 C45 H45 . . 119.2 ?
C45 C46 C47 . . 119.2(3) ?
C45 C46 H46 . . 120.4 ?
C47 C46 H46 . . 120.4 ?
C48 C47 C46 . . 120.7(3) ?
C48 C47 H47 . . 119.7 ?
C46 C47 H47 . . 119.7 ?
C47 C48 C49 . . 121.5(3) ?
C47 C48 H48 . . 119.3 ?
C49 C48 H48 . . 119.3 ?
O21 C49 C48 . . 118.6(3) ?
O21 C49 C44 . . 123.5(3) ?
C48 C49 C44 . . 117.9(3) ?
O23 C50 N8 . . 121.5(2) ?
O23 C50 C51 . . 118.2(2) ?
N8 C50 C51 . . 120.2(2) ?
C52 C51 C56 . . 119.8(2) ?
C52 C51 C50 . . 117.6(2) ?
C56 C51 C50 . . 122.3(2) ?
C53 C52 C51 . . 121.5(3) ?
C53 C52 H52 . . 119.2 ?
C51 C52 H52 . . 119.2 ?
C52 C53 C54 . . 118.8(3) ?
C52 C53 H53 . . 120.6 ?
C54 C53 H53 . . 120.6 ?
C55 C54 C53 . . 120.5(3) ?
C55 C54 H54 . . 119.8 ?
C53 C54 H54 . . 119.8 ?
C54 C55 C56 . . 121.9(3) ?
C54 C55 H55 . . 119.1 ?
C56 C55 H55 . . 119.1 ?
O24 C56 C51 . . 123.4(2) ?
O24 C56 C55 . . 119.2(2) ?
C51 C56 C55 . . 117.3(2) ?
C64 N10 C68 . . 117.5(3) ?
C64 N10 Al3 . . 120.3(3) ?
C68 N10 Al3 . . 122.1(2) ?
N10 C64 C65 . . 122.1(5) ?
N10 C64 H64 . . 119.0 ?
C65 C64 H64 . . 119.0 ?
C66 C65 C64 . . 119.1(5) ?
C66 C65 H65 . . 120.4 ?
C64 C65 H65 . . 120.4 ?
C67 C66 C65 . . 119.8(4) ?
C67 C66 H66 . . 120.1 ?
C65 C66 H66 . . 120.1 ?
C66 C67 C68 . . 118.1(5) ?
C66 C67 H67 . . 120.9 ?
C68 C67 H67 . . 120.9 ?
N10 C68 C67 . . 123.3(4) ?
N10 C68 H68 . . 118.3 ?
C67 C68 H68 . . 118.3 ?
C74 N12 C78 . . 121.9(3) ?
C74 N12 H12A . . 119.1 ?
C78 N12 H12A . . 119.1 ?
N12 C74 C75 . . 120.8(4) ?
N12 C74 H74 . . 119.6 ?
C75 C74 H74 . . 119.6 ?
C74 C75 C76 . . 119.2(4) ?
C74 C75 H75 . . 120.4 ?
C76 C75 H75 . . 120.4 ?
C75 C76 C77 . . 119.1(4) ?
C75 C76 H76 . . 120.4 ?
C77 C76 H76 . . 120.4 ?
C78 C77 C76 . . 119.4(4) ?
C78 C77 H77 . . 120.3 ?
C76 C77 H77 . . 120.3 ?
N12 C78 C77 . . 119.6(4) ?
N12 C78 H78 . . 120.2 ?
C77 C78 H78 . . 120.2 ?
C83 N13 C79 . . 118.3(3) ?
N13 C79 C80 . . 123.6(3) ?
N13 C79 H79 . . 118.2 ?
C80 C79 H79 . . 118.2 ?
C81 C80 C79 . . 117.5(4) ?
C81 C80 H80 . . 121.2 ?
C79 C80 H80 . . 121.2 ?
C80 C81 C82 . . 119.9(4) ?
C80 C81 H81 . . 120.1 ?
C82 C81 H81 . . 120.1 ?
C83 C82 C81 . . 118.4(4) ?
C83 C82 H82 . . 120.8 ?
C81 C82 H82 . . 120.8 ?
N13 C83 C82 . . 122.3(4) ?
N13 C83 H83 . . 118.9 ?
C82 C83 H83 . . 118.9 ?
C88 N14 C84 . . 116.7(13) ?
N14 C84 C85 . . 120.9(12) ?
N14 C84 H84 . . 119.5 ?
C85 C84 H84 . . 119.5 ?
C86 C85 C84 . . 120.6(12) ?
C86 C85 H85 . . 119.7 ?
C84 C85 H85 . . 119.7 ?
C85 C86 C87 . . 120.6(11) ?
C85 C86 H86 . . 119.7 ?
C87 C86 H86 . . 119.7 ?
C88 C87 C86 . . 114.5(11) ?
C88 C87 H87 . . 122.8 ?
C86 C87 H87 . . 122.8 ?
N14 C88 C87 . . 126.3(12) ?
N14 C88 H88 . . 116.9 ?
C87 C88 H88 . . 116.9 ?
C128 N22 C124 . . 117.4(13) ?
N22 C124 C125 . . 123.9(14) ?
N22 C124 H124 . . 118.1 ?
C125 C124 H124 . . 118.1 ?
C124 C125 C126 . . 117.2(11) ?
C124 C125 H125 . . 121.4 ?
C126 C125 H125 . . 121.4 ?
C125 C126 C127 . . 120.0(11) ?
C125 C126 H126 . . 120.0 ?
C127 C126 H126 . . 120.0 ?
C128 C127 C126 . . 117.0(12) ?
C128 C127 H127 . . 121.5 ?
C126 C127 H127 . . 121.5 ?
N22 C128 C127 . . 122.6(13) ?
N22 C128 H128 . . 118.7 ?
C127 C128 H128 . . 118.7 ?
C89 N15 C133 . . 119.3(10) ?
C129 N15 C133 . . 117.3(10) ?
C89 N15 C93 . . 117.2(8) ?
C129 N15 C93 . . 110.6(10) ?
N23 C89 C90 . . 126.9(11) ?
N15 C89 C90 . . 126.9(11) ?
N23 C89 C130 . . 119.5(13) ?
N15 C89 C130 . . 119.5(13) ?
N23 C89 H89 . . 116.5 ?
N15 C89 H89 . . 116.5 ?
C90 C89 H89 . . 116.5 ?
C130 C89 H89 . . 123.7 ?
C129 C90 C91 . . 110.2(13) ?
C89 C90 C91 . . 115.2(10) ?
C129 C90 C131 . . 108.0(11) ?
C89 C90 C131 . . 107.5(11) ?
C129 C90 H90 . . 126.4 ?
C89 C90 H90 . . 122.4 ?
C91 C90 H90 . . 122.4 ?
C131 C90 H90 . . 122.9 ?
C131 C91 C130 . . 86(2) ?
C131 C91 C90 . . 91(2) ?
C131 C91 C92 . . 81.5(16) ?
C130 C91 C92 . . 119.1(12) ?
C90 C91 C92 . . 119.7(9) ?
C131 C91 C132 . . 50.0(14) ?
C130 C91 C132 . . 106.2(15) ?
C90 C91 C132 . . 109.5(11) ?
C131 C91 H91 . . 97.7 ?
C130 C91 H91 . . 120.4 ?
C90 C91 H91 . . 120.1 ?
C92 C91 H91 . . 120.1 ?
C132 C91 H91 . . 121.0 ?
C132 C92 C93 . . 75.3(12) ?
C132 C92 C91 . . 95.2(14) ?
C93 C92 C91 . . 118.2(10) ?
C132 C92 C131 . . 65.6(12) ?
C93 C92 C131 . . 111.0(12) ?
C132 C92 C133 . . 57.9(10) ?
C91 C92 C133 . . 114.6(10) ?
C131 C92 C133 . . 99.4(12) ?
C132 C92 H92 . . 99.1 ?
C93 C92 H92 . . 120.9 ?
C91 C92 H92 . . 120.9 ?
C131 C92 H92 . . 119.7 ?
C133 C92 H92 . . 121.6 ?
C133 C93 N15 . . 77.2(19) ?
C133 C93 N23 . . 77.2(19) ?
C133 C93 C92 . . 111(3) ?
N15 C93 C92 . . 122.5(9) ?
N23 C93 C92 . . 122.5(9) ?
C133 C93 C132 . . 72(2) ?
N15 C93 C132 . . 116.7(11) ?
N23 C93 C132 . . 116.7(11) ?
C133 C93 H93 . . 82.2 ?
N15 C93 H93 . . 118.7 ?
N23 C93 H93 . . 118.7 ?
C92 C93 H93 . . 118.7 ?
C132 C93 H93 . . 110.2 ?
C89 N23 C133 . . 119.3(10) ?
C129 N23 C133 . . 117.3(10) ?
C89 N23 C93 . . 117.2(8) ?
C129 N23 C93 . . 110.6(10) ?
C90 C129 N23 . . 134.4(17) ?
C90 C129 N15 . . 134.4(17) ?
N23 C129 C130 . . 125.3(15) ?
N15 C129 C130 . . 125.3(15) ?
C90 C129 H129 . . 108.3 ?
N23 C129 H129 . . 117.4 ?
N15 C129 H129 . . 117.4 ?
C130 C129 H129 . . 117.4 ?
C91 C130 C129 . . 117(2) ?
C129 C130 C131 . . 116.8(14) ?
C91 C130 C89 . . 122.4(17) ?
C131 C130 C89 . . 115.8(14) ?
C91 C130 H130 . . 111.6 ?
C129 C130 H130 . . 121.6 ?
C131 C130 H130 . . 121.6 ?
C89 C130 H130 . . 121.5 ?
C91 C131 C130 . . 61(2) ?
C91 C131 C132 . . 106(2) ?
C130 C131 C132 . . 119.5(12) ?
C91 C131 C92 . . 68.7(17) ?
C130 C131 C92 . . 103.8(17) ?
C91 C131 C90 . . 61.1(17) ?
C132 C131 C90 . . 119.1(12) ?
C92 C131 C90 . . 103.4(13) ?
C91 C131 H131 . . 102.2 ?
C130 C131 H131 . . 120.3 ?
C132 C131 H131 . . 120.3 ?
C92 C131 H131 . . 123.7 ?
C90 C131 H131 . . 120.6 ?
C92 C132 C133 . . 87.0(15) ?
C92 C132 C131 . . 77.2(15) ?
C133 C132 C131 . . 118.1(13) ?
C92 C132 C93 . . 66.0(12) ?
C131 C132 C93 . . 112.2(12) ?
C92 C132 C91 . . 53.0(10) ?
C133 C132 C91 . . 108.5(11) ?
C93 C132 C91 . . 95.5(10) ?
C92 C132 H132 . . 105.4 ?
C133 C132 H132 . . 120.9 ?
C131 C132 H132 . . 120.9 ?
C93 C132 H132 . . 122.7 ?
C91 C132 H132 . . 125.3 ?
C93 C133 N23 . . 80.6(18) ?
C93 C133 N15 . . 80.6(18) ?
C93 C133 C132 . . 87(2) ?
N23 C133 C132 . . 122.7(12) ?
N15 C133 C132 . . 122.7(12) ?
C93 C133 C92 . . 52(2) ?
N23 C133 C92 . . 106.9(10) ?
N15 C133 C92 . . 106.9(10) ?
C93 C133 H133 . . 103.2 ?
N23 C133 H133 . . 118.7 ?
N15 C133 H133 . . 118.7 ?
C132 C133 H133 . . 118.7 ?
C92 C133 H133 . . 123.4 ?
C139 N25 C143 . . 120.0 ?
N25 C139 C140 . . 120.0 ?
N25 C139 H139 . . 120.0 ?
C140 C139 H139 . . 120.0 ?
C141 C140 C139 . . 120.0 ?
C141 C140 H140 . . 120.0 ?
C139 C140 H140 . . 120.0 ?
C140 C141 C142 . . 120.0 ?
C140 C141 H141 . . 120.0 ?
C142 C141 H141 . . 120.0 ?
C143 C142 C141 . . 120.0 ?
C143 C142 H142 . . 120.0 ?
C141 C142 H142 . . 120.0 ?
C142 C143 N25 . . 120.0 ?
C142 C143 H143 . . 120.0 ?
N25 C143 H143 . . 120.0 ?
C98 N16 C94 . . 122.1(3) ?
C98 N16 H16 . . 119.0 ?
C94 N16 H16 . . 119.0 ?
N16 C94 C95 . . 119.8(3) ?
N16 C94 H94 . . 120.1 ?
C95 C94 H94 . . 120.1 ?
C94 C95 C96 . . 118.9(4) ?
C94 C95 H95 . . 120.6 ?
C96 C95 H95 . . 120.6 ?
C97 C96 C95 . . 120.1(4) ?
C97 C96 H96 . . 119.9 ?
C95 C96 H96 . . 119.9 ?
C98 C97 C96 . . 118.8(4) ?
C98 C97 H97 . . 120.6 ?
C96 C97 H97 . . 120.6 ?
N16 C98 C97 . . 120.3(4) ?
N16 C98 H98 . . 119.9 ?
C97 C98 H98 . . 119.9 ?
C99 N17 C103 . . 120.5(11) ?
N17 C99 C100 . . 121.9(13) ?
N17 C99 H99 . . 119.0 ?
C100 C99 H99 . . 119.0 ?
C101 C100 C99 . . 118.7(12) ?
C101 C100 H100 . . 120.7 ?
C99 C100 H100 . . 120.7 ?
C100 C101 C102 . . 118.7(12) ?
C100 C101 H101 . . 120.6 ?
C102 C101 H101 . . 120.6 ?
C103 C102 C101 . . 117.6(11) ?
C103 C102 H102 . . 121.2 ?
C101 C102 H102 . . 121.2 ?
N17 C103 C102 . . 120.8(10) ?
N17 C103 H103 . . 119.6 ?
C102 C103 H103 . . 119.6 ?
C134 N24 C138 . . 116.7(11) ?
N24 C134 C135 . . 123.2(13) ?
N24 C134 H134 . . 118.4 ?
C135 C134 H134 . . 118.4 ?
C136 C135 C134 . . 120.3(12) ?
C136 C135 H135 . . 119.8 ?
C134 C135 H135 . . 119.8 ?
C135 C136 C137 . . 117.3(11) ?
C135 C136 H136 . . 121.3 ?
C137 C136 H136 . . 121.3 ?
C138 C137 C136 . . 115.2(12) ?
C138 C137 H137 . . 122.4 ?
C136 C137 H137 . . 122.4 ?
N24 C138 C137 . . 123.3(11) ?
N24 C138 H138 . . 118.3 ?
C137 C138 H138 . . 118.3 ?
C108 N18 C104 . . 115.1(4) ?
N18 C104 C105 . . 124.3(4) ?
N18 C104 H104 . . 117.8 ?
C105 C104 H104 . . 117.8 ?
C106 C105 C104 . . 119.2(5) ?
C106 C105 H105 . . 120.4 ?
C104 C105 H105 . . 120.4 ?
C105 C106 C107 . . 118.1(4) ?
C105 C106 H106 . . 121.0 ?
C107 C106 H106 . . 121.0 ?
C108 C107 C106 . . 116.9(5) ?
C108 C107 H107 . . 121.6 ?
C106 C107 H107 . . 121.6 ?
N18 C108 C107 . . 126.4(5) ?
N18 C108 H108 . . 116.8 ?
C107 C108 H108 . . 116.8 ?
C109 N19 C113 . . 117.6(4) ?
N19 C109 C110 . . 125.4(4) ?
N19 C109 H109 . . 117.3 ?
C110 C109 H109 . . 117.3 ?
C109 C110 C111 . . 116.6(4) ?
C109 C110 H110 . . 121.7 ?
C111 C110 H110 . . 121.7 ?
C112 C111 C110 . . 115.9(4) ?
C112 C111 H111 . . 122.1 ?
C110 C111 H111 . . 122.1 ?
C111 C112 C113 . . 121.1(4) ?
C111 C112 H112 . . 119.4 ?
C113 C112 H112 . . 119.4 ?
N19 C113 C112 . . 123.4(5) ?
N19 C113 H113 . . 118.3 ?
C112 C113 H113 . . 118.3 ?
C118 N20 C114 . . 117.7(8) ?
N20 C114 C115 . . 122.2(7) ?
N20 C114 H114 . . 118.9 ?
C115 C114 H114 . . 118.9 ?
C116 C115 C114 . . 118.3(7) ?
C116 C115 H115 . . 120.8 ?
C114 C115 H115 . . 120.8 ?
C115 C116 C117 . . 118.2(8) ?
C115 C116 H116 . . 120.9 ?
C117 C116 H116 . . 120.9 ?
C118 C117 C116 . . 120.7(8) ?
C118 C117 H117 . . 119.7 ?
C116 C117 H117 . . 119.7 ?
N20 C118 C117 . . 122.9(8) ?
N20 C118 H118 . . 118.6 ?
C117 C118 H118 . . 118.6 ?
C119 N21 C123 . . 120.0 ?
N21 C119 C120 . . 120.0 ?
N21 C119 H119 . . 120.0 ?
C120 C119 H119 . . 120.0 ?
C119 C120 C121 . . 120.0 ?
C119 C120 H120 . . 120.0 ?
C121 C120 H120 . . 120.0 ?
C122 C121 C120 . . 120.0 ?
C122 C121 H121 . . 120.0 ?
C120 C121 H121 . . 120.0 ?
C121 C122 C123 . . 120.0 ?
C121 C122 H122 . . 120.0 ?
C123 C122 H122 . . 120.0 ?
C122 C123 N21 . . 120.0 ?
C122 C123 H123 . . 120.0 ?
N21 C123 H123 . . 120.0 ?

loop_
_geom_bond_atom_site_label_1
_geom_bond_atom_site_label_2
_geom_bond_site_symmetry_2
_geom_bond_distance
_geom_bond_publ_flag
Al1 O24 . 1.8242(19) ?
Al1 O2 . 1.879(2) ?
Al1 O9 . 1.9004(19) ?
Al1 O1 . 1.9112(19) ?
Al1 N3 . 1.976(2) ?
Al1 N8 . 2.079(2) ?
Al2 O3 . 1.820(2) ?
Al2 O17 . 1.876(2) ?
Al2 O5 . 1.894(2) ?
Al2 O4 . 1.895(2) ?
Al2 O16 . 1.948(2) ?
Al2 N1 . 1.998(2) ?
Al2 Dy1B . 3.148(3) ?
Al2 Dy1 . 3.4330(9) ?
Al3 O6B . 1.808(2) ?
Al3 O6 . 1.808(2) ?
Al3 O26B . 1.84(3) ?
Al3 O26 . 1.855(4) ?
Al3 O25 . 1.879(3) ?
Al3 N2 . 1.907(2) ?
Al3 O28 . 2.000(2) ?
Al3 O25B . 2.05(2) ?
Al3 N10 . 2.119(3) ?
Al5 O18 . 1.804(2) ?
Al5 O20 . 1.862(2) ?
Al5 O19 . 1.906(2) ?
Al5 O13 . 1.918(2) ?
Al5 O14 . 1.943(3) ?
Al5 N6 . 2.028(3) ?
Al5 Dy1B . 3.182(2) ?
Al5 Dy1 . 3.4016(9) ?
Al6 O21 . 1.811(2) ?
Al6 O23 . 1.839(2) ?
Al6 O22 . 1.886(2) ?
Al6 N7 . 1.936(2) ?
Al6 O29 . 1.981(2) ?
Al6 O12B . 2.03(2) ?
Al6 N11 . 2.119(3) ?
O1 N1 . 1.422(3) ?
O1 Dy1 . 2.3565(17) ?
O1 Dy1B . 2.390(3) ?
O2 C1 . 1.294(3) ?
O3 C7 . 1.324(3) ?
O4 N2 . 1.398(3) ?
O4 Dy1B . 2.226(3) ?
O4 Dy1 . 2.4140(18) ?
O5 C8B . 1.294(3) ?
O5 C8 . 1.294(3) ?
O7 N3 . 1.402(3) ?
O7 Al4B . 1.676(10) ?
O7 Al4 . 1.905(2) ?
O7 Dy1 . 2.3278(19) ?
O7 Dy1B . 2.670(3) ?
O8 C15 . 1.300(3) ?
O8 Al4 . 1.851(2) ?
O8 Al4B . 2.223(10) ?
O9 C21 . 1.341(3) ?
Dy1 O22 . 2.3737(18) ?
Dy1 O25 . 2.380(3) ?
Dy1 O19 . 2.4000(18) ?
Dy1 O16 . 2.499(2) ?
Dy1 O13 . 2.5157(19) ?
Dy1 O10 . 2.596(2) ?
Dy1 Al4 . 3.4698(12) ?
Al4 O27 . 1.859(3) ?
Al4 O11 . 1.898(2) ?
Al4 O10 . 1.945(3) ?
Al4 N9 . 1.976(3) ?
O10 N4 . 1.374(3) ?
N4 C22 . 1.313(4) ?
N4 H4N . 0.8800 ?
O11 C22 . 1.281(4) ?
C22 C23 . 1.471(4) ?
C23 C24 . 1.397(5) ?
C23 C28 . 1.406(5) ?
C24 C25 . 1.391(5) ?
C24 H24 . 0.9500 ?
C25 C26 . 1.382(7) ?
C25 H25 . 0.9500 ?
C26 C27 . 1.369(8) ?
C26 H26 . 0.9500 ?
C27 C28 . 1.403(5) ?
C27 H27 . 0.9500 ?
C28 O12 . 1.354(5) ?
O12 H12O . 0.8400 ?
O25 N9 . 1.416(4) ?
N9 C57 . 1.307(4) ?
O26 C57 . 1.301(4) ?
C57 C58 . 1.471(4) ?
C58 C59 . 1.407(5) ?
C58 C63 . 1.409(5) ?
C59 C60 . 1.378(5) ?
C59 H59 . 0.9500 ?
C60 C61 . 1.390(6) ?
C60 H60 . 0.9500 ?
C61 C62 . 1.388(5) ?
C61 H61 . 0.9500 ?
C62 C63 . 1.397(5) ?
C62 H62 . 0.9500 ?
C63 O27 . 1.344(4) ?
N11 C73 . 1.335(4) ?
N11 C69 . 1.343(4) ?
C69 C70 . 1.378(5) ?
C69 H69 . 0.9500 ?
C70 C71 . 1.373(6) ?
C70 H70 . 0.9500 ?
C71 C72 . 1.371(6) ?
C71 H71 . 0.9500 ?
C72 C73 . 1.385(5) ?
C72 H72 . 0.9500 ?
C73 H73 . 0.9500 ?
Dy1B O16 . 2.142(3) ?
Dy1B O19 . 2.277(3) ?
Dy1B O25B . 2.353(15) ?
Dy1B O22 . 2.383(3) ?
Dy1B O13 . 2.410(3) ?
Dy1B O10B . 2.611(14) ?
Dy1B N6 . 2.815(3) ?
Al4B O27B . 1.848(14) ?
Al4B O11B . 1.906(13) ?
Al4B O10B . 1.934(15) ?
Al4B N9B . 1.970(14) ?
O10B N4B . 1.392(16) ?
N4B C22B . 1.325(16) ?
N4B H4B . 0.88(2) ?
O11B C22B . 1.289(16) ?
C22B C23B . 1.470(15) ?
C23B C24B . 1.403(17) ?
C23B C28B . 1.407(17) ?
C24B C25B . 1.393(18) ?
C24B H24B . 0.9500 ?
C25B C26B . 1.381(19) ?
C25B H25B . 0.9500 ?
C26B C27B . 1.349(18) ?
C26B H26B . 0.9500 ?
C27B C28B . 1.434(17) ?
C27B H27B . 0.9500 ?
C28B O12B . 1.339(17) ?
O12B H12P . 0.8400 ?
O25B N9B . 1.412(16) ?
N9B C57B . 1.295(16) ?
O26B C57B . 1.305(17) ?
C57B C58B . 1.486(16) ?
C58B C59B . 1.385(17) ?
C58B C63B . 1.404(17) ?
C59B C60B . 1.398(18) ?
C59B H59B . 0.9500 ?
C60B C61B . 1.381(18) ?
C60B H60B . 0.9500 ?
C61B C62B . 1.371(18) ?
C61B H61B . 0.9500 ?
C62B C63B . 1.396(17) ?
C62B H62B . 0.9500 ?
C63B O27B . 1.338(16) ?
O13 N5 . 1.367(3) ?
O14 C29 . 1.276(4) ?
O15 C35 . 1.352(6) ?
O15 H15 . 0.8400 ?
O16 N6 . 1.438(3) ?
O17 C36 . 1.291(4) ?
O18 C42 . 1.324(4) ?
O19 N7 . 1.414(3) ?
O20 C43 . 1.300(3) ?
O21 C49 . 1.317(3) ?
O22 N8 . 1.425(3) ?
O23 C50 . 1.302(3) ?
O24 C56 . 1.321(3) ?
O28 H28A . 0.837(18) ?
O28 H28B . 0.822(18) ?
O29 H29A . 0.886(19) ?
O29 H29B . 0.913(19) ?
O30 H30A . 0.86(2) ?
O30 H30B . 0.872(18) ?
N1 C1 . 1.314(3) ?
N2 C8B . 1.316(3) ?
N2 C8 . 1.316(3) ?
N3 C15 . 1.308(3) ?
N5 C29 . 1.312(4) ?
N5 H5N . 0.8800 ?
N6 C36 . 1.319(4) ?
N7 C43 . 1.306(4) ?
N8 C50 . 1.312(3) ?
C1 C2 . 1.468(4) ?
C2 C3 . 1.406(4) ?
C2 C7 . 1.413(4) ?
C3 C4 . 1.382(4) ?
C3 H3 . 0.9500 ?
C4 C5 . 1.386(5) ?
C4 H4 . 0.9500 ?
C5 C6 . 1.387(5) ?
C5 H5 . 0.9500 ?
C6 C7 . 1.405(4) ?
C6 H6 . 0.9500 ?
C8 C9 . 1.476(4) ?
C9 C10 . 1.404(5) ?
C9 C14 . 1.416(5) ?
C10 C11 . 1.393(5) ?
C10 H10 . 0.9500 ?
C11 C12 . 1.389(6) ?
C11 H11 . 0.9500 ?
C12 C13 . 1.382(5) ?
C12 H12 . 0.9500 ?
C13 C14 . 1.411(4) ?
C13 H13 . 0.9500 ?
C14 O6 . 1.336(4) ?
C8B C9B . 1.485(17) ?
C9B C10B . 1.406(18) ?
C9B C14B . 1.421(17) ?
C10B C11B . 1.395(17) ?
C10B H10B . 0.9500 ?
C11B C12B . 1.385(18) ?
C11B H11B . 0.9500 ?
C12B C13B . 1.386(17) ?
C12B H12B . 0.9500 ?
C13B C14B . 1.412(17) ?
C13B H13B . 0.9500 ?
C14B O6B . 1.330(16) ?
C15 C16 . 1.470(4) ?
C16 C17 . 1.395(4) ?
C16 C21 . 1.420(3) ?
C17 C18 . 1.385(4) ?
C17 H17 . 0.9500 ?
C18 C19 . 1.388(4) ?
C18 H18 . 0.9500 ?
C19 C20 . 1.390(4) ?
C19 H19 . 0.9500 ?
C20 C21 . 1.404(3) ?
C20 H20 . 0.9500 ?
C29 C30 . 1.481(5) ?
C30 C31 . 1.381(6) ?
C30 C35 . 1.407(6) ?
C31 C32 . 1.379(6) ?
C31 H31 . 0.9500 ?
C32 C33 . 1.379(8) ?
C32 H32 . 0.9500 ?
C33 C34 . 1.362(8) ?
C33 H33 . 0.9500 ?
C34 C35 . 1.392(7) ?
C34 H34 . 0.9500 ?
C36 C37 . 1.483(4) ?
C37 C38 . 1.397(5) ?
C37 C42 . 1.410(5) ?
C38 C39 . 1.388(5) ?
C38 H38 . 0.9500 ?
C39 C40 . 1.377(7) ?
C39 H39 . 0.9500 ?
C40 C41 . 1.375(7) ?
C40 H40 . 0.9500 ?
C41 C42 . 1.415(4) ?
C41 H41 . 0.9500 ?
C43 C44 . 1.475(4) ?
C44 C45 . 1.408(4) ?
C44 C49 . 1.421(4) ?
C45 C46 . 1.383(5) ?
C45 H45 . 0.9500 ?
C46 C47 . 1.389(5) ?
C46 H46 . 0.9500 ?
C47 C48 . 1.378(4) ?
C47 H47 . 0.9500 ?
C48 C49 . 1.412(4) ?
C48 H48 . 0.9500 ?
C50 C51 . 1.471(3) ?
C51 C52 . 1.398(4) ?
C51 C56 . 1.408(4) ?
C52 C53 . 1.385(4) ?
C52 H52 . 0.9500 ?
C53 C54 . 1.386(5) ?
C53 H53 . 0.9500 ?
C54 C55 . 1.378(4) ?
C54 H54 . 0.9500 ?
C55 C56 . 1.408(4) ?
C55 H55 . 0.9500 ?
N10 C64 . 1.340(5) ?
N10 C68 . 1.342(5) ?
C64 C65 . 1.395(6) ?
C64 H64 . 0.9500 ?
C65 C66 . 1.368(9) ?
C65 H65 . 0.9500 ?
C66 C67 . 1.364(9) ?
C66 H66 . 0.9500 ?
C67 C68 . 1.392(5) ?
C67 H67 . 0.9500 ?
C68 H68 . 0.9500 ?
N12 C74 . 1.321(5) ?
N12 C78 . 1.341(5) ?
N12 H12A . 0.8800 ?
C74 C75 . 1.359(6) ?
C74 H74 . 0.9500 ?
C75 C76 . 1.376(7) ?
C75 H75 . 0.9500 ?
C76 C77 . 1.384(7) ?
C76 H76 . 0.9500 ?
C77 C78 . 1.365(6) ?
C77 H77 . 0.9500 ?
C78 H78 . 0.9500 ?
N13 C83 . 1.320(4) ?
N13 C79 . 1.333(4) ?
C79 C80 . 1.373(5) ?
C79 H79 . 0.9500 ?
C80 C81 . 1.360(6) ?
C80 H80 . 0.9500 ?
C81 C82 . 1.387(6) ?
C81 H81 . 0.9500 ?
C82 C83 . 1.374(5) ?
C82 H82 . 0.9500 ?
C83 H83 . 0.9500 ?
N14 C88 . 1.325(12) ?
N14 C84 . 1.346(11) ?
C84 C85 . 1.361(12) ?
C84 H84 . 0.9500 ?
C85 C86 . 1.351(12) ?
C85 H85 . 0.9500 ?
C86 C87 . 1.379(12) ?
C86 H86 . 0.9500 ?
C87 C88 . 1.376(12) ?
C87 H87 . 0.9500 ?
C88 H88 . 0.9500 ?
N22 C128 . 1.335(13) ?
N22 C124 . 1.339(11) ?
C124 C125 . 1.359(13) ?
C124 H124 . 0.9500 ?
C125 C126 . 1.372(12) ?
C125 H125 . 0.9500 ?
C126 C127 . 1.397(12) ?
C126 H126 . 0.9500 ?
C127 C128 . 1.358(12) ?
C127 H127 . 0.9500 ?
C128 H128 . 0.9500 ?
N15 C89 . 1.314(9) ?
N15 C129 . 1.326(12) ?
N15 C133 . 1.330(12) ?
N15 C93 . 1.346(10) ?
C89 N23 . 1.314(9) ?
C89 C90 . 1.353(10) ?
C89 C130 . 1.44(3) ?
C89 H89 . 0.9500 ?
C90 C129 . 1.26(2) ?
C90 C91 . 1.402(13) ?
C90 C131 . 1.60(2) ?
C90 H90 . 0.9500 ?
C91 C131 . 0.754(19) ?
C91 C130 . 1.21(3) ?
C91 C92 . 1.410(11) ?
C91 H91 . 0.9500 ?
C92 C132 . 0.927(19) ?
C92 C93 . 1.355(11) ?
C92 C131 . 1.50(2) ?
C92 C133 . 1.612(18) ?
C92 H92 . 0.9500 ?
C93 C133 . 0.52(2) ?
C93 N23 . 1.346(10) ?
C93 C132 . 1.43(2) ?
C93 H93 . 0.9500 ?
N23 C129 . 1.326(12) ?
N23 C133 . 1.330(12) ?
C129 C130 . 1.359(13) ?
C129 H129 . 0.9500 ?
C130 C131 . 1.372(13) ?
C130 H130 . 0.9500 ?
C131 C132 . 1.398(13) ?
C131 H131 . 0.9500 ?
C132 C133 . 1.368(13) ?
C132 H132 . 0.9500 ?
C133 H133 . 0.9500 ?
N25 C139 . 1.3900 ?
N25 C143 . 1.3900 ?
C139 C140 . 1.3900 ?
C139 H139 . 0.9500 ?
C140 C141 . 1.3900 ?
C140 H140 . 0.9500 ?
C141 C142 . 1.3900 ?
C141 H141 . 0.9500 ?
C142 C143 . 1.3900 ?
C142 H142 . 0.9500 ?
C143 H143 . 0.9500 ?
N16 C98 . 1.329(5) ?
N16 C94 . 1.352(5) ?
N16 H16 . 0.8800 ?
C94 C95 . 1.356(5) ?
C94 H94 . 0.9500 ?
C95 C96 . 1.387(6) ?
C95 H95 . 0.9500 ?
C96 C97 . 1.378(6) ?
C96 H96 . 0.9500 ?
C97 C98 . 1.364(6) ?
C97 H97 . 0.9500 ?
C98 H98 . 0.9500 ?
N17 C99 . 1.310(11) ?
N17 C103 . 1.330(11) ?
C99 C100 . 1.376(12) ?
C99 H99 . 0.9500 ?
C100 C101 . 1.345(12) ?
C100 H100 . 0.9500 ?
C101 C102 . 1.413(12) ?
C101 H101 . 0.9500 ?
C102 C103 . 1.366(11) ?
C102 H102 . 0.9500 ?
C103 H103 . 0.9500 ?
N24 C134 . 1.312(12) ?
N24 C138 . 1.356(12) ?
C134 C135 . 1.349(11) ?
C134 H134 . 0.9500 ?
C135 C136 . 1.342(12) ?
C135 H135 . 0.9500 ?
C136 C137 . 1.415(12) ?
C136 H136 . 0.9500 ?
C137 C138 . 1.373(11) ?
C137 H137 . 0.9500 ?
C138 H138 . 0.9500 ?
N18 C108 . 1.310(6) ?
N18 C104 . 1.341(5) ?
C104 C105 . 1.362(6) ?
C104 H104 . 0.9500 ?
C105 C106 . 1.358(7) ?
C105 H105 . 0.9500 ?
C106 C107 . 1.413(7) ?
C106 H106 . 0.9500 ?
C107 C108 . 1.359(7) ?
C107 H107 . 0.9500 ?
C108 H108 . 0.9500 ?
N19 C109 . 1.303(6) ?
N19 C113 . 1.303(6) ?
C109 C110 . 1.374(7) ?
C109 H109 . 0.9500 ?
C110 C111 . 1.448(7) ?
C110 H110 . 0.9500 ?
C111 C112 . 1.360(6) ?
C111 H111 . 0.9500 ?
C112 C113 . 1.366(6) ?
C112 H112 . 0.9500 ?
C113 H113 . 0.9500 ?
N20 C118 . 1.294(9) ?
N20 C114 . 1.343(10) ?
C114 C115 . 1.396(12) ?
C114 H114 . 0.9500 ?
C115 C116 . 1.353(10) ?
C115 H115 . 0.9500 ?
C116 C117 . 1.359(10) ?
C116 H116 . 0.9500 ?
C117 C118 . 1.357(11) ?
C117 H117 . 0.9500 ?
C118 H118 . 0.9500 ?
N21 C119 . 1.3900 ?
N21 C123 . 1.3900 ?
C119 C120 . 1.3900 ?
C119 H119 . 0.9500 ?
C120 C121 . 1.3900 ?
C120 H120 . 0.9500 ?
C121 C122 . 1.3900 ?
C121 H121 . 0.9500 ?
C122 C123 . 1.3900 ?
C122 H122 . 0.9500 ?
C123 H123 . 0.9500 ?

loop_
_geom_hbond_atom_site_label_D
_geom_hbond_atom_site_label_H
_geom_hbond_atom_site_label_A
_geom_hbond_site_symmetry_A
_geom_hbond_distance_DH
_geom_hbond_distance_HA
_geom_hbond_distance_DA
_geom_hbond_angle_DHA
_geom_hbond_publ_flag
N4 H4N O12 . 0.88 1.94 2.593(4) 129 yes
O12 H12O N15 . 0.84 1.82 2.609(5) 156 yes
C62 H62 O17 1_655 0.95 2.52 3.334(4) 143 yes
O15 H15 N14 . 0.84 1.89 2.713(16) 165 yes
O15 H15 N22 . 0.84 1.71 2.529(17) 166 yes
O28 H28A N13 . 0.837(18) 1.796(19) 2.629(3) 174(4) yes
O29 H29A O16 . 0.886(19) 1.85(2) 2.712(3) 163(4) yes
O29 H29B N18 . 0.913(19) 1.89(3) 2.703(4) 148(4) yes
O30 H30A N19 . 0.86(2) 2.10(2) 2.822(7) 141(4) yes
O30 H30B N20 . 0.872(18) 2.172(18) 3.029(12) 167(10) yes
N5 H5N O15 . 0.88 1.96 2.624(4) 131 yes
C68 H68 O4 . 0.95 2.29 3.073(4) 140 yes
N12 H12A O9 . 0.88 1.79 2.625(3) 157 yes
C74 H74 O28 . 0.95 2.47 3.396(4) 164 yes
C130 H130 O18 2_566 0.95 2.52 3.36(2) 149 yes
N16 H16 O27 . 0.88 1.77 2.634(4) 168 yes
C94 H94 O3 1_655 0.95 2.28 3.131(4) 149 yes

loop_
_geom_torsion_atom_site_label_1
_geom_torsion_atom_site_label_2
_geom_torsion_atom_site_label_3
_geom_torsion_atom_site_label_4
_geom_torsion_site_symmetry_1
_geom_torsion_site_symmetry_2
_geom_torsion_site_symmetry_3
_geom_torsion_site_symmetry_4
_geom_torsion
_geom_torsion_publ_flag
O24 Al1 O2 C1 . . . . 159.64(18) ?
O9 Al1 O2 C1 . . . . -111.10(18) ?
O1 Al1 O2 C1 . . . . -10.86(18) ?
N3 Al1 O2 C1 . . . . -42.9(4) ?
N8 Al1 O2 C1 . . . . 73.13(18) ?
O17 Al2 O3 C7 . . . . 163.6(3) ?
O5 Al2 O3 C7 . . . . 68.7(3) ?
O16 Al2 O3 C7 . . . . -114.5(3) ?
N1 Al2 O3 C7 . . . . -26.6(3) ?
Dy1B Al2 O3 C7 . . . . -81.7(3) ?
Dy1 Al2 O3 C7 . . . . -76.4(3) ?
O17 Al2 O4 N2 . . . . -103.32(15) ?
O5 Al2 O4 N2 . . . . -9.07(15) ?
O16 Al2 O4 N2 . . . . 175.86(16) ?
N1 Al2 O4 N2 . . . . 86.81(15) ?
Dy1B Al2 O4 N2 . . . . 146.29(19) ?
Dy1 Al2 O4 N2 . . . . 140.92(18) ?
O17 Al2 O4 Dy1B . . . . 110.39(11) ?
O5 Al2 O4 Dy1B . . . . -155.36(11) ?
O16 Al2 O4 Dy1B . . . . 29.57(9) ?
N1 Al2 O4 Dy1B . . . . -59.48(10) ?
O17 Al2 O4 Dy1 . . . . 115.77(9) ?
O5 Al2 O4 Dy1 . . . . -149.98(9) ?
O16 Al2 O4 Dy1 . . . . 34.94(8) ?
N1 Al2 O4 Dy1 . . . . -54.10(9) ?
O3 Al2 O5 C8B . . . . -166.89(18) ?
O17 Al2 O5 C8B . . . . 101.20(18) ?
O4 Al2 O5 C8B . . . . 8.14(18) ?
O16 Al2 O5 C8B . . . . 22.2(4) ?
N1 Al2 O5 C8B . . . . -78.21(19) ?
Dy1B Al2 O5 C8B . . . . -12.0(2) ?
O3 Al2 O5 C8 . . . . -166.89(18) ?
O17 Al2 O5 C8 . . . . 101.20(18) ?
O4 Al2 O5 C8 . . . . 8.14(18) ?
O16 Al2 O5 C8 . . . . 22.2(4) ?
N1 Al2 O5 C8 . . . . -78.21(19) ?
Dy1 Al2 O5 C8 . . . . -14.8(2) ?
C15 O8 Al4 O27 . . . . -164.53(18) ?
C15 O8 Al4 O11 . . . . 108.86(18) ?
C15 O8 Al4 O7 . . . . 13.75(18) ?
C15 O8 Al4 O10 . . . . 13.7(4) ?
C15 O8 Al4 N9 . . . . -77.9(2) ?
C15 O8 Al4 Dy1 . . . . -8.9(2) ?
Al4 O10 N4 C22 . . . . 3.9(3) ?
Dy1 O10 N4 C22 . . . . 115.5(3) ?
O8 Al4 O11 C22 . . . . -160.6(2) ?
O27 Al4 O11 C22 . . . . 108.2(2) ?
O7 Al4 O11 C22 . . . . -77.4(2) ?
O10 Al4 O11 C22 . . . . -0.2(2) ?
N9 Al4 O11 C22 . . . . 41.2(5) ?
Dy1 Al4 O11 C22 . . . . -39.6(2) ?
Al4 O11 C22 N4 . . . . 2.5(4) ?
Al4 O11 C22 C23 . . . . -172.5(2) ?
O10 N4 C22 O11 . . . . -4.4(4) ?
O10 N4 C22 C23 . . . . 170.6(3) ?
O11 C22 C23 C24 . . . . -2.9(5) ?
N4 C22 C23 C24 . . . . -177.7(3) ?
O11 C22 C23 C28 . . . . 173.8(3) ?
N4 C22 C23 C28 . . . . -1.0(5) ?
C28 C23 C24 C25 . . . . -1.2(6) ?
C22 C23 C24 C25 . . . . 175.7(4) ?
C23 C24 C25 C26 . . . . 0.0(7) ?
C24 C25 C26 C27 . . . . 1.0(8) ?
C25 C26 C27 C28 . . . . -0.8(8) ?
C26 C27 C28 O12 . . . . -179.8(5) ?
C26 C27 C28 C23 . . . . -0.4(7) ?
C24 C23 C28 O12 . . . . -179.2(4) ?
C22 C23 C28 O12 . . . . 4.1(6) ?
C24 C23 C28 C27 . . . . 1.3(6) ?
C22 C23 C28 C27 . . . . -175.4(4) ?
O26 Al3 O25 N9 . . . . -13.6(2) ?
N2 Al3 O25 N9 . . . . 165.7(2) ?
O28 Al3 O25 N9 . . . . 77.6(2) ?
N10 Al3 O25 N9 . . . . -103.8(2) ?
O26 Al3 O25 Dy1 . . . . -177.4(2) ?
N2 Al3 O25 Dy1 . . . . 1.8(2) ?
O28 Al3 O25 Dy1 . . . . -86.3(2) ?
N10 Al3 O25 Dy1 . . . . 92.4(2) ?
Al3 O25 N9 C57 . . . . 12.3(3) ?
Dy1 O25 N9 C57 . . . . 178.6(2) ?
Al3 O25 N9 Al4 . . . . -159.20(15) ?
Dy1 O25 N9 Al4 . . . . 7.0(3) ?
O6 Al3 O26 C57 . . . . -164.0(3) ?
O25 Al3 O26 C57 . . . . 12.5(3) ?
O28 Al3 O26 C57 . . . . -73.8(3) ?
N10 Al3 O26 C57 . . . . 104.2(3) ?
Al3 O26 C57 N9 . . . . -8.9(4) ?
Al3 O26 C57 C58 . . . . 171.5(3) ?
O25 N9 C57 O26 . . . . -2.5(4) ?
Al4 N9 C57 O26 . . . . 167.8(3) ?
O25 N9 C57 C58 . . . . 177.2(3) ?
Al4 N9 C57 C58 . . . . -12.6(4) ?
O26 C57 C58 C59 . . . . -7.7(5) ?
N9 C57 C58 C59 . . . . 172.7(3) ?
O26 C57 C58 C63 . . . . 170.3(3) ?
N9 C57 C58 C63 . . . . -9.4(5) ?
C63 C58 C59 C60 . . . . 0.5(6) ?
C57 C58 C59 C60 . . . . 178.5(4) ?
C58 C59 C60 C61 . . . . 0.9(6) ?
C59 C60 C61 C62 . . . . -1.2(7) ?
C60 C61 C62 C63 . . . . 0.2(6) ?
C61 C62 C63 O27 . . . . -178.2(3) ?
C61 C62 C63 C58 . . . . 1.2(5) ?
C59 C58 C63 O27 . . . . 177.9(3) ?
C57 C58 C63 O27 . . . . 0.0(5) ?
C59 C58 C63 C62 . . . . -1.5(5) ?
C57 C58 C63 C62 . . . . -179.5(3) ?
C62 C63 O27 Al4 . . . . -147.6(3) ?
C58 C63 O27 Al4 . . . . 33.0(4) ?
O8 Al4 O27 C63 . . . . 57.2(3) ?
O11 Al4 O27 C63 . . . . 156.9(3) ?
O10 Al4 O27 C63 . . . . -122.2(2) ?
N9 Al4 O27 C63 . . . . -40.0(3) ?
Dy1 Al4 O27 C63 . . . . -82.6(3) ?
C73 N11 C69 C70 . . . . -1.6(6) ?
Al6 N11 C69 C70 . . . . 168.8(3) ?
N11 C69 C70 C71 . . . . -1.2(6) ?
C69 C70 C71 C72 . . . . 2.3(7) ?
C70 C71 C72 C73 . . . . -0.6(7) ?
C69 N11 C73 C72 . . . . 3.4(6) ?
Al6 N11 C73 C72 . . . . -166.8(3) ?
C71 C72 C73 N11 . . . . -2.3(7) ?
N3 O7 Al4B O27B . . . . -2(3) ?
Dy1B O7 Al4B O27B . . . . -142(3) ?
N3 O7 Al4B O11B . . . . -107.3(6) ?
Dy1B O7 Al4B O11B . . . . 112.3(6) ?
N3 O7 Al4B O10B . . . . 171.1(5) ?
Dy1B O7 Al4B O10B . . . . 30.8(5) ?
N3 O7 Al4B N9B . . . . 85.5(8) ?
Dy1B O7 Al4B N9B . . . . -54.9(7) ?
N3 O7 Al4B O8 . . . . -6.4(4) ?
Dy1B O7 Al4B O8 . . . . -146.73(15) ?
N3 O7 Al4B Dy1B . . . . 140.3(4) ?
Al4B O10B N4B C22B . . . . 9(2) ?
Dy1B O10B N4B C22B . . . . 113.7(18) ?
Al4B O11B C22B N4B . . . . -29(3) ?
Al4B O11B C22B C23B . . . . 156(2) ?
O10B N4B C22B O11B . . . . 13(3) ?
O10B N4B C22B C23B . . . . -172(2) ?
O11B C22B C23B C24B . . . . 19(4) ?
N4B C22B C23B C24B . . . . -156(3) ?
O11B C22B C23B C28B . . . . -158(3) ?
N4B C22B C23B C28B . . . . 27(4) ?
C28B C23B C24B C25B . . . . -7(5) ?
C22B C23B C24B C25B . . . . 176(3) ?
C23B C24B C25B C26B . . . . 16(5) ?
C24B C25B C26B C27B . . . . -17(5) ?
C25B C26B C27B C28B . . . . 7(5) ?
C24B C23B C28B O12B . . . . 178(3) ?
C22B C23B C28B O12B . . . . -5(5) ?
C24B C23B C28B C27B . . . . -3(5) ?
C22B C23B C28B C27B . . . . 174(3) ?
C26B C27B C28B O12B . . . . -178(3) ?
C26B C27B C28B C23B . . . . 3(4) ?
C23B C28B O12B Al6 . . . . 104(3) ?
C27B C28B O12B Al6 . . . . -75(4) ?
Al3 O25B N9B C57B . . . . 17(3) ?
Dy1B O25B N9B C57B . . . . 174(2) ?
Al3 O25B N9B Al4B . . . . -150.2(14) ?
Dy1B O25B N9B Al4B . . . . 7(3) ?
O6B Al3 O26B C57B . . . . -164(2) ?
N2 Al3 O26B C57B . . . . 30(6) ?
O28 Al3 O26B C57B . . . . -73(3) ?
O25B Al3 O26B C57B . . . . 19(3) ?
N10 Al3 O26B C57B . . . . 105(3) ?
O25B N9B C57B O26B . . . . -2(5) ?
Al4B N9B C57B O26B . . . . 163(3) ?
O25B N9B C57B C58B . . . . 176(3) ?
Al4B N9B C57B C58B . . . . -19(5) ?
Al3 O26B C57B N9B . . . . -16(5) ?
Al3 O26B C57B C58B . . . . 166(2) ?
N9B C57B C58B C59B . . . . 176(3) ?
O26B C57B C58B C59B . . . . -6(5) ?
N9B C57B C58B C63B . . . . -5(5) ?
O26B C57B C58B C63B . . . . 173(3) ?
C63B C58B C59B C60B . . . . 0(5) ?
C57B C58B C59B C60B . . . . 179(3) ?
C58B C59B C60B C61B . . . . 4(5) ?
C59B C60B C61B C62B . . . . -6(5) ?
C60B C61B C62B C63B . . . . 3(5) ?
C61B C62B C63B O27B . . . . -179(3) ?
C61B C62B C63B C58B . . . . 1(4) ?
C59B C58B C63B O27B . . . . 177(3) ?
C57B C58B C63B O27B . . . . -2(4) ?
C59B C58B C63B C62B . . . . -3(4) ?
C57B C58B C63B C62B . . . . 178(3) ?
C62B C63B O27B Al4B . . . . -147(2) ?
C58B C63B O27B Al4B . . . . 33(4) ?
O7 Al4B O27B C63B . . . . 48(4) ?
O11B Al4B O27B C63B . . . . 154(2) ?
O10B Al4B O27B C63B . . . . -125.0(19) ?
N9B Al4B O27B C63B . . . . -41(2) ?
O8 Al4B O27B C63B . . . . 52(2) ?
Dy1B Al4B O27B C63B . . . . -81(2) ?
O3 Al2 O17 C36 . . . . 122.5(2) ?
O5 Al2 O17 C36 . . . . -139.88(19) ?
O4 Al2 O17 C36 . . . . -57.12(19) ?
O16 Al2 O17 C36 . . . . 20.10(19) ?
N1 Al2 O17 C36 . . . . 36.8(7) ?
Dy1B Al2 O17 C36 . . . . -14.1(2) ?
Dy1 Al2 O17 C36 . . . . -16.5(2) ?
O20 Al5 O18 C42 . . . . -104.6(3) ?
O13 Al5 O18 C42 . . . . 79.5(3) ?
O14 Al5 O18 C42 . . . . 161.2(3) ?
N6 Al5 O18 C42 . . . . -4.7(3) ?
Dy1B Al5 O18 C42 . . . . 39.5(4) ?
Dy1 Al5 O18 C42 . . . . 46.3(4) ?
O18 Al5 O20 C43 . . . . 158.6(2) ?
O19 Al5 O20 C43 . . . . -18.7(2) ?
O13 Al5 O20 C43 . . . . -36.6(5) ?
O14 Al5 O20 C43 . . . . -110.7(2) ?
N6 Al5 O20 C43 . . . . 68.1(2) ?
Dy1B Al5 O20 C43 . . . . 6.4(3) ?
Dy1 Al5 O20 C43 . . . . 0.6(2) ?
O23 Al6 O21 C49 . . . . -163.4(3) ?
N7 Al6 O21 C49 . . . . 18.0(3) ?
O29 Al6 O21 C49 . . . . -70.1(3) ?
O12B Al6 O21 C49 . . . . 91.7(6) ?
N11 Al6 O21 C49 . . . . 108.9(3) ?
O23 Al6 O22 N8 . . . . 4.84(17) ?
N7 Al6 O22 N8 . . . . -177.05(17) ?
O29 Al6 O22 N8 . . . . -88.85(17) ?
O12B Al6 O22 N8 . . . . 109.3(6) ?
N11 Al6 O22 N8 . . . . 92.04(18) ?
O23 Al6 O22 Dy1 . . . . 172.68(14) ?
N7 Al6 O22 Dy1 . . . . -9.21(15) ?
O29 Al6 O22 Dy1 . . . . 78.99(14) ?
N11 Al6 O22 Dy1 . . . . -100.12(14) ?
O23 Al6 O22 Dy1B . . . . 164.68(15) ?
N7 Al6 O22 Dy1B . . . . -17.22(15) ?
O29 Al6 O22 Dy1B . . . . 70.98(14) ?
O12B Al6 O22 Dy1B . . . . -90.9(6) ?
O21 Al6 O23 C50 . . . . 172.04(19) ?
O22 Al6 O23 C50 . . . . -3.49(19) ?
O29 Al6 O23 C50 . . . . 84.26(19) ?
O12B Al6 O23 C50 . . . . -96.2(6) ?
N11 Al6 O23 C50 . . . . -99.6(2) ?
O2 Al1 O24 C56 . . . . -59.7(2) ?
O9 Al1 O24 C56 . . . . -148.4(2) ?
N3 Al1 O24 C56 . . . . 127.3(2) ?
N8 Al1 O24 C56 . . . . 35.4(2) ?
Al1 O1 N1 C1 . . . . -11.5(2) ?
Dy1 O1 N1 C1 . . . . -145.93(17) ?
Dy1B O1 N1 C1 . . . . -146.21(18) ?
Al1 O1 N1 Al2 . . . . 168.97(10) ?
Dy1 O1 N1 Al2 . . . . 34.53(18) ?
Dy1B O1 N1 Al2 . . . . 34.25(18) ?
Al2 O4 N2 C8B . . . . 8.4(2) ?
Dy1B O4 N2 C8B . . . . 138.5(2) ?
Al2 O4 N2 C8 . . . . 8.4(2) ?
Dy1 O4 N2 C8 . . . . 139.11(18) ?
Al2 O4 N2 Al3 . . . . -163.43(11) ?
Dy1B O4 N2 Al3 . . . . -33.4(3) ?
Dy1 O4 N2 Al3 . . . . -32.8(2) ?
Al4B O7 N3 C15 . . . . 4.4(5) ?
Al4 O7 N3 C15 . . . . 8.0(2) ?
Dy1 O7 N3 C15 . . . . 137.73(17) ?
Dy1B O7 N3 C15 . . . . 140.36(18) ?
Al4B O7 N3 Al1 . . . . -175.1(4) ?
Al4 O7 N3 Al1 . . . . -171.49(10) ?
Dy1 O7 N3 Al1 . . . . -41.77(19) ?
Dy1B O7 N3 Al1 . . . . -39.14(19) ?
Al5 O13 N5 C29 . . . . 6.4(3) ?
Dy1B O13 N5 C29 . . . . -105.2(3) ?
Dy1 O13 N5 C29 . . . . -107.2(3) ?
Al2 O16 N6 C36 . . . . 16.3(3) ?
Dy1B O16 N6 C36 . . . . 122.0(2) ?
Dy1 O16 N6 C36 . . . . 122.6(2) ?
Al2 O16 N6 Al5 . . . . -145.54(13) ?
Dy1B O16 N6 Al5 . . . . -39.77(19) ?
Dy1 O16 N6 Al5 . . . . -39.21(18) ?
Al2 O16 N6 Dy1B . . . . -105.78(15) ?
Al5 O19 N7 C43 . . . . -17.7(3) ?
Dy1B O19 N7 C43 . . . . -132.3(2) ?
Dy1 O19 N7 C43 . . . . -141.9(2) ?
Al5 O19 N7 Al6 . . . . 150.36(13) ?
Dy1B O19 N7 Al6 . . . . 35.8(3) ?
Dy1 O19 N7 Al6 . . . . 26.2(3) ?
Al6 O22 N8 C50 . . . . -5.2(3) ?
Dy1 O22 N8 C50 . . . . -174.68(17) ?
Dy1B O22 N8 C50 . . . . -165.56(18) ?
Al6 O22 N8 Al1 . . . . 163.58(12) ?
Dy1 O22 N8 Al1 . . . . -5.9(2) ?
Dy1B O22 N8 Al1 . . . . 3.3(3) ?
Al1 O2 C1 N1 . . . . 7.5(3) ?
Al1 O2 C1 C2 . . . . -172.67(19) ?
O1 N1 C1 O2 . . . . 2.8(3) ?
Al2 N1 C1 O2 . . . . -177.72(18) ?
O1 N1 C1 C2 . . . . -177.0(2) ?
Al2 N1 C1 C2 . . . . 2.4(4) ?
O2 C1 C2 C3 . . . . -11.8(4) ?
N1 C1 C2 C3 . . . . 168.1(3) ?
O2 C1 C2 C7 . . . . 165.2(3) ?
N1 C1 C2 C7 . . . . -15.0(4) ?
C7 C2 C3 C4 . . . . -1.9(5) ?
C1 C2 C3 C4 . . . . 175.1(3) ?
C2 C3 C4 C5 . . . . -0.6(5) ?
C3 C4 C5 C6 . . . . 2.1(6) ?
C4 C5 C6 C7 . . . . -1.0(6) ?
Al2 O3 C7 C6 . . . . -159.6(2) ?
Al2 O3 C7 C2 . . . . 22.5(4) ?
C5 C6 C7 O3 . . . . -179.5(3) ?
C5 C6 C7 C2 . . . . -1.5(5) ?
C3 C2 C7 O3 . . . . -179.1(3) ?
C1 C2 C7 O3 . . . . 4.0(4) ?
C3 C2 C7 C6 . . . . 3.0(4) ?
C1 C2 C7 C6 . . . . -174.0(3) ?
Al2 O5 C8 N2 . . . . -5.8(3) ?
Al2 O5 C8 C9 . . . . 175.9(8) ?
O4 N2 C8 O5 . . . . -1.8(3) ?
Al3 N2 C8 O5 . . . . 168.92(18) ?
O4 N2 C8 C9 . . . . 176.6(8) ?
Al3 N2 C8 C9 . . . . -12.7(8) ?
O5 C8 C9 C10 . . . . -2.9(16) ?
N2 C8 C9 C10 . . . . 178.8(8) ?
O5 C8 C9 C14 . . . . 174.3(9) ?
N2 C8 C9 C14 . . . . -4.0(16) ?
C14 C9 C10 C11 . . . . 0.4(16) ?
C8 C9 C10 C11 . . . . 177.7(8) ?
C9 C10 C11 C12 . . . . -0.2(10) ?
C10 C11 C12 C13 . . . . -0.5(6) ?
C11 C12 C13 C14 . . . . 0.9(7) ?
C12 C13 C14 O6 . . . . 179.7(4) ?
C12 C13 C14 C9 . . . . -0.7(9) ?
C10 C9 C14 O6 . . . . 179.6(8) ?
C8 C9 C14 O6 . . . . 2.5(17) ?
C10 C9 C14 C13 . . . . 0.0(16) ?
C8 C9 C14 C13 . . . . -177.1(9) ?
C13 C14 O6 Al3 . . . . -163.9(3) ?
C9 C14 O6 Al3 . . . . 16.6(9) ?
O26 Al3 O6 C14 . . . . 154.8(3) ?
N2 Al3 O6 C14 . . . . -24.1(3) ?
O28 Al3 O6 C14 . . . . 64.0(3) ?
N10 Al3 O6 C14 . . . . -114.8(3) ?
Al2 O5 C8B N2 . . . . -5.8(3) ?
Al2 O5 C8B C9B . . . . 172(7) ?
O4 N2 C8B O5 . . . . -1.8(3) ?
Al3 N2 C8B O5 . . . . 168.92(18) ?
O4 N2 C8B C9B . . . . -180(7) ?
Al3 N2 C8B C9B . . . . -9(7) ?
O5 C8B C9B C10B . . . . -10(14) ?
N2 C8B C9B C10B . . . . 168(7) ?
O5 C8B C9B C14B . . . . -177(8) ?
N2 C8B C9B C14B . . . . 1(14) ?
C14B C9B C10B C11B . . . . -8(15) ?
C8B C9B C10B C11B . . . . -176(7) ?
C9B C10B C11B C12B . . . . 7(9) ?
C10B C11B C12B C13B . . . . -4(6) ?
C11B C12B C13B C14B . . . . 3(6) ?
C12B C13B C14B O6B . . . . -175(4) ?
C12B C13B C14B C9B . . . . -4(9) ?
C10B C9B C14B O6B . . . . 176(8) ?
C8B C9B C14B O6B . . . . -16(15) ?
C10B C9B C14B C13B . . . . 7(14) ?
C8B C9B C14B C13B . . . . 174(8) ?
C13B C14B O6B Al3 . . . . -150(3) ?
C9B C14B O6B Al3 . . . . 40(8) ?
O26B Al3 O6B C14B . . . . 147(3) ?
N2 Al3 O6B C14B . . . . -37(2) ?
O28 Al3 O6B C14B . . . . 51(2) ?
N10 Al3 O6B C14B . . . . -127(2) ?
Al4 O8 C15 N3 . . . . -13.8(3) ?
Al4B O8 C15 N3 . . . . -7.3(4) ?
Al4 O8 C15 C16 . . . . 164.02(19) ?
Al4B O8 C15 C16 . . . . 170.5(3) ?
O7 N3 C15 O8 . . . . 3.6(3) ?
Al1 N3 C15 O8 . . . . -177.00(18) ?
O7 N3 C15 C16 . . . . -174.3(2) ?
Al1 N3 C15 C16 . . . . 5.1(4) ?
O8 C15 C16 C17 . . . . 11.8(4) ?
N3 C15 C16 C17 . . . . -170.3(2) ?
O8 C15 C16 C21 . . . . -164.7(2) ?
N3 C15 C16 C21 . . . . 13.2(4) ?
C21 C16 C17 C18 . . . . -2.6(4) ?
C15 C16 C17 C18 . . . . -179.2(3) ?
C16 C17 C18 C19 . . . . 0.1(5) ?
C17 C18 C19 C20 . . . . 1.3(5) ?
C18 C19 C20 C21 . . . . 0.0(4) ?
Al1 O9 C21 C20 . . . . 144.77(19) ?
Al1 O9 C21 C16 . . . . -37.4(3) ?
C19 C20 C21 O9 . . . . 175.4(2) ?
C19 C20 C21 C16 . . . . -2.5(4) ?
C17 C16 C21 O9 . . . . -174.1(2) ?
C15 C16 C21 O9 . . . . 2.3(4) ?
C17 C16 C21 C20 . . . . 3.8(4) ?
C15 C16 C21 C20 . . . . -179.8(2) ?
Al5 O14 C29 N5 . . . . -0.6(4) ?
Al5 O14 C29 C30 . . . . -178.7(2) ?
O13 N5 C29 O14 . . . . -4.0(4) ?
O13 N5 C29 C30 . . . . 174.2(3) ?
O14 C29 C30 C31 . . . . 6.9(5) ?
N5 C29 C30 C31 . . . . -171.1(3) ?
O14 C29 C30 C35 . . . . -176.0(3) ?
N5 C29 C30 C35 . . . . 5.9(5) ?
C35 C30 C31 C32 . . . . 1.6(6) ?
C29 C30 C31 C32 . . . . 178.8(4) ?
C30 C31 C32 C33 . . . . -1.7(7) ?
C31 C32 C33 C34 . . . . 0.9(8) ?
C32 C33 C34 C35 . . . . -0.2(8) ?
C33 C34 C35 O15 . . . . 178.8(5) ?
C33 C34 C35 C30 . . . . 0.1(7) ?
C31 C30 C35 O15 . . . . -179.6(4) ?
C29 C30 C35 O15 . . . . 3.4(6) ?
C31 C30 C35 C34 . . . . -0.8(6) ?
C29 C30 C35 C34 . . . . -177.9(4) ?
Al2 O17 C36 N6 . . . . -17.1(3) ?
Al2 O17 C36 C37 . . . . 164.3(2) ?
O16 N6 C36 O17 . . . . -0.1(4) ?
Al5 N6 C36 O17 . . . . 160.0(2) ?
Dy1B N6 C36 O17 . . . . 52.1(4) ?
O16 N6 C36 C37 . . . . 178.5(2) ?
Al5 N6 C36 C37 . . . . -21.4(4) ?
Dy1B N6 C36 C37 . . . . -129.4(2) ?
O17 C36 C37 C38 . . . . 8.3(4) ?
N6 C36 C37 C38 . . . . -170.3(3) ?
O17 C36 C37 C42 . . . . -171.4(3) ?
N6 C36 C37 C42 . . . . 10.0(5) ?
C42 C37 C38 C39 . . . . -1.5(6) ?
C36 C37 C38 C39 . . . . 178.8(4) ?
C37 C38 C39 C40 . . . . 0.3(7) ?
C38 C39 C40 C41 . . . . 0.4(8) ?
C39 C40 C41 C42 . . . . 0.1(8) ?
Al5 O18 C42 C37 . . . . -3.2(5) ?
Al5 O18 C42 C41 . . . . 178.1(3) ?
C38 C37 C42 O18 . . . . -176.9(3) ?
C36 C37 C42 O18 . . . . 2.8(5) ?
C38 C37 C42 C41 . . . . 1.8(5) ?
C36 C37 C42 C41 . . . . -178.4(3) ?
C40 C41 C42 O18 . . . . 177.6(4) ?
C40 C41 C42 C37 . . . . -1.2(7) ?
Al5 O20 C43 N7 . . . . 14.1(4) ?
Al5 O20 C43 C44 . . . . -165.6(2) ?
O19 N7 C43 O20 . . . . 2.8(4) ?
Al6 N7 C43 O20 . . . . -164.1(2) ?
O19 N7 C43 C44 . . . . -177.5(3) ?
Al6 N7 C43 C44 . . . . 15.6(4) ?
O20 C43 C44 C45 . . . . -4.4(5) ?
N7 C43 C44 C45 . . . . 175.9(3) ?
O20 C43 C44 C49 . . . . 175.6(3) ?
N7 C43 C44 C49 . . . . -4.1(5) ?
C49 C44 C45 C46 . . . . -0.2(5) ?
C43 C44 C45 C46 . . . . 179.8(4) ?
C44 C45 C46 C47 . . . . -1.0(6) ?
C45 C46 C47 C48 . . . . 1.6(6) ?
C46 C47 C48 C49 . . . . -1.0(6) ?
Al6 O21 C49 C48 . . . . 168.2(2) ?
Al6 O21 C49 C44 . . . . -13.3(5) ?
C47 C48 C49 O21 . . . . 178.3(3) ?
C47 C48 C49 C44 . . . . -0.3(5) ?
C45 C44 C49 O21 . . . . -177.6(3) ?
C43 C44 C49 O21 . . . . 2.4(5) ?
C45 C44 C49 C48 . . . . 0.8(5) ?
C43 C44 C49 C48 . . . . -179.1(3) ?
Al6 O23 C50 N8 . . . . 1.3(3) ?
Al6 O23 C50 C51 . . . . 177.56(19) ?
O22 N8 C50 O23 . . . . 2.7(3) ?
Al1 N8 C50 O23 . . . . -165.81(19) ?
O22 N8 C50 C51 . . . . -173.5(2) ?
Al1 N8 C50 C51 . . . . 18.0(4) ?
O23 C50 C51 C52 . . . . 5.5(4) ?
N8 C50 C51 C52 . . . . -178.2(3) ?
O23 C50 C51 C56 . . . . -167.9(3) ?
N8 C50 C51 C56 . . . . 8.4(4) ?
C56 C51 C52 C53 . . . . 3.7(6) ?
C50 C51 C52 C53 . . . . -169.8(4) ?
C51 C52 C53 C54 . . . . -0.2(7) ?
C52 C53 C54 C55 . . . . -2.4(7) ?
C53 C54 C55 C56 . . . . 1.5(6) ?
Al1 O24 C56 C51 . . . . -22.4(4) ?
Al1 O24 C56 C55 . . . . 160.0(2) ?
C52 C51 C56 O24 . . . . 177.9(3) ?
C50 C51 C56 O24 . . . . -8.8(4) ?
C52 C51 C56 C55 . . . . -4.5(4) ?
C50 C51 C56 C55 . . . . 168.8(3) ?
C54 C55 C56 O24 . . . . 179.7(3) ?
C54 C55 C56 C51 . . . . 2.0(5) ?
C68 N10 C64 C65 . . . . -0.8(6) ?
Al3 N10 C64 C65 . . . . 176.9(4) ?
N10 C64 C65 C66 . . . . 1.7(8) ?
C64 C65 C66 C67 . . . . -1.5(10) ?
C65 C66 C67 C68 . . . . 0.5(10) ?
C64 N10 C68 C67 . . . . -0.3(6) ?
Al3 N10 C68 C67 . . . . -177.9(4) ?
C66 C67 C68 N10 . . . . 0.4(8) ?
C78 N12 C74 C75 . . . . -2.7(7) ?
N12 C74 C75 C76 . . . . 1.8(7) ?
C74 C75 C76 C77 . . . . 0.2(7) ?
C75 C76 C77 C78 . . . . -1.2(7) ?
C74 N12 C78 C77 . . . . 1.6(6) ?
C76 C77 C78 N12 . . . . 0.4(7) ?
C83 N13 C79 C80 . . . . -1.8(6) ?
N13 C79 C80 C81 . . . . 0.3(6) ?
C79 C80 C81 C82 . . . . 1.3(7) ?
C80 C81 C82 C83 . . . . -1.4(8) ?
C79 N13 C83 C82 . . . . 1.6(6) ?
C81 C82 C83 N13 . . . . -0.1(8) ?
C88 N14 C84 C85 . . . . -2(4) ?
N14 C84 C85 C86 . . . . 3(4) ?
C84 C85 C86 C87 . . . . 1(3) ?
C85 C86 C87 C88 . . . . -6(2) ?
C84 N14 C88 C87 . . . . -3(4) ?
C86 C87 C88 N14 . . . . 7(3) ?
C128 N22 C124 C125 . . . . -1(4) ?
N22 C124 C125 C126 . . . . 5(4) ?
C124 C125 C126 C127 . . . . 1(3) ?
C125 C126 C127 C128 . . . . -12(3) ?
C124 N22 C128 C127 . . . . -11(4) ?
C126 C127 C128 N22 . . . . 17(3) ?
C129 N15 C89 N23 . . . . 0E1(10) ?
C133 N15 C89 N23 . . . . 0E1(10) ?
C93 N15 C89 N23 . . . . 0E1(10) ?
C129 N15 C89 C90 . . . . -55(6) ?
C133 N15 C89 C90 . . . . 28(3) ?
C93 N15 C89 C90 . . . . 3(2) ?
C129 N15 C89 C130 . . . . -60(7) ?
C133 N15 C89 C130 . . . . 23(2) ?
C93 N15 C89 C130 . . . . -2(2) ?
N23 C89 C90 C129 . . . . 64(5) ?
N15 C89 C90 C129 . . . . 64(5) ?
C130 C89 C90 C129 . . . . 96(19) ?
N23 C89 C90 C91 . . . . -1(3) ?
N15 C89 C90 C91 . . . . -1(3) ?
C130 C89 C90 C91 . . . . 31(16) ?
N23 C89 C90 C131 . . . . -30(3) ?
N15 C89 C90 C131 . . . . -30(3) ?
C130 C89 C90 C131 . . . . 2(16) ?
C129 C90 C91 C131 . . . . -91(2) ?
C89 C90 C91 C131 . . . . -80(2) ?
C129 C90 C91 C130 . . . . -95(13) ?
C89 C90 C91 C130 . . . . -84(13) ?
C131 C90 C91 C130 . . . . -5(13) ?
C129 C90 C91 C92 . . . . -10(3) ?
C89 C90 C91 C92 . . . . 1(3) ?
C131 C90 C91 C92 . . . . 80.6(17) ?
C129 C90 C91 C132 . . . . -43(2) ?
C89 C90 C91 C132 . . . . -32(2) ?
C131 C90 C91 C132 . . . . 47.4(13) ?
C131 C91 C92 C132 . . . . 7.1(19) ?
C130 C91 C92 C132 . . . . -73(3) ?
C90 C91 C92 C132 . . . . -79(2) ?
C131 C91 C92 C93 . . . . 83(2) ?
C130 C91 C92 C93 . . . . 3(3) ?
C90 C91 C92 C93 . . . . -3(2) ?
C132 C91 C92 C93 . . . . 76.1(15) ?
C130 C91 C92 C131 . . . . -80(3) ?
C90 C91 C92 C131 . . . . -86(2) ?
C132 C91 C92 C131 . . . . -7.1(19) ?
C131 C91 C92 C133 . . . . 64(2) ?
C130 C91 C92 C133 . . . . -16(3) ?
C90 C91 C92 C133 . . . . -22(2) ?
C132 C91 C92 C133 . . . . 57.0(12) ?
C89 N15 C93 C133 . . . . 101(3) ?
C129 N15 C93 C133 . . . . 112(3) ?
C89 N15 C93 N23 . . . . 0E1(10) ?
C129 N15 C93 N23 . . . . 0E1(10) ?
C133 N15 C93 N23 . . . . 0E1(10) ?
C89 N15 C93 C92 . . . . -5.2(17) ?
C129 N15 C93 C92 . . . . 5.4(19) ?
C133 N15 C93 C92 . . . . -107(3) ?
C89 N15 C93 C132 . . . . 39.1(15) ?
C129 N15 C93 C132 . . . . 49.7(17) ?
C133 N15 C93 C132 . . . . -62(2) ?
C132 C92 C93 C133 . . . . 6(3) ?
C91 C92 C93 C133 . . . . -83(3) ?
C131 C92 C93 C133 . . . . -51(3) ?
C132 C92 C93 N15 . . . . 93.2(17) ?
C91 C92 C93 N15 . . . . 5(2) ?
C131 C92 C93 N15 . . . . 37.1(17) ?
C133 C92 C93 N15 . . . . 88(3) ?
C132 C92 C93 N23 . . . . 93.2(17) ?
C91 C92 C93 N23 . . . . 5(2) ?
C131 C92 C93 N23 . . . . 37.1(17) ?
C133 C92 C93 N23 . . . . 88(3) ?
C91 C92 C93 C132 . . . . -88.1(16) ?
C131 C92 C93 C132 . . . . -56.1(13) ?
C133 C92 C93 C132 . . . . -6(3) ?
N15 C89 N23 C129 . . . . 0E1(10) ?
C90 C89 N23 C129 . . . . -55(6) ?
C130 C89 N23 C129 . . . . -60(7) ?
N15 C89 N23 C133 . . . . 0E1(10) ?
C90 C89 N23 C133 . . . . 28(3) ?
C130 C89 N23 C133 . . . . 23(2) ?
N15 C89 N23 C93 . . . . 0E1(4) ?
C90 C89 N23 C93 . . . . 3(2) ?
C130 C89 N23 C93 . . . . -2(2) ?
C133 C93 N23 C89 . . . . 101(3) ?
N15 C93 N23 C89 . . . . 0E1(10) ?
C92 C93 N23 C89 . . . . -5.2(17) ?
C132 C93 N23 C89 . . . . 39.1(15) ?
C133 C93 N23 C129 . . . . 112(3) ?
N15 C93 N23 C129 . . . . 0E1(7) ?
C92 C93 N23 C129 . . . . 5.4(19) ?
C132 C93 N23 C129 . . . . 49.7(17) ?
N15 C93 N23 C133 . . . . 0E1(10) ?
C92 C93 N23 C133 . . . . -107(3) ?
C132 C93 N23 C133 . . . . -62(2) ?
C89 C90 C129 N23 . . . . -92(7) ?
C91 C90 C129 N23 . . . . 27(4) ?
C131 C90 C129 N23 . . . . -3(4) ?
C89 C90 C129 N15 . . . . -92(7) ?
C91 C90 C129 N15 . . . . 27(4) ?
C131 C90 C129 N15 . . . . -3(4) ?
C89 C90 C129 C130 . . . . -88(19) ?
C91 C90 C129 C130 . . . . 31(16) ?
C131 C90 C129 C130 . . . . 1(16) ?
C89 N23 C129 C90 . . . . 101(8) ?
C133 N23 C129 C90 . . . . -2(4) ?
C93 N23 C129 C90 . . . . -25(4) ?
C89 N23 C129 N15 . . . . 0E1(10) ?
C133 N23 C129 N15 . . . . 0E1(10) ?
C93 N23 C129 N15 . . . . 0E1(10) ?
C89 N23 C129 C130 . . . . 100(8) ?
C133 N23 C129 C130 . . . . -3(4) ?
C93 N23 C129 C130 . . . . -26(4) ?
C89 N15 C129 C90 . . . . 101(8) ?
C133 N15 C129 C90 . . . . -2(4) ?
C93 N15 C129 C90 . . . . -25(4) ?
C89 N15 C129 N23 . . . . 0E1(10) ?
C133 N15 C129 N23 . . . . 0E1(10) ?
C93 N15 C129 N23 . . . . 0E1(10) ?
C89 N15 C129 C130 . . . . 100(8) ?
C133 N15 C129 C130 . . . . -3(4) ?
C93 N15 C129 C130 . . . . -26(4) ?
C131 C91 C130 C129 . . . . -99(3) ?
C90 C91 C130 C129 . . . . 77(14) ?
C92 C91 C130 C129 . . . . -21(4) ?
C132 C91 C130 C129 . . . . -52(3) ?
C90 C91 C130 C131 . . . . 175(13) ?
C92 C91 C130 C131 . . . . 77.6(19) ?
C132 C91 C130 C131 . . . . 46.1(13) ?
C131 C91 C130 C89 . . . . -88(3) ?
C90 C91 C130 C89 . . . . 87(14) ?
C92 C91 C130 C89 . . . . -11(4) ?
C132 C91 C130 C89 . . . . -42(4) ?
C90 C129 C130 C91 . . . . -14E1(2) ?
N23 C129 C130 C91 . . . . 35(5) ?
N15 C129 C130 C91 . . . . 35(5) ?
C90 C129 C130 C131 . . . . -18E1(2) ?
N23 C129 C130 C131 . . . . -2(5) ?
N15 C129 C130 C131 . . . . -2(5) ?
C90 C129 C130 C89 . . . . 94(19) ?
N23 C129 C130 C89 . . . . -89(6) ?
N15 C129 C130 C89 . . . . -89(6) ?
N23 C89 C130 C91 . . . . 11(4) ?
N15 C89 C130 C91 . . . . 11(4) ?
C90 C89 C130 C91 . . . . -14E1(2) ?
N23 C89 C130 C129 . . . . 71(5) ?
N15 C89 C130 C129 . . . . 71(5) ?
C90 C89 C130 C129 . . . . -80(18) ?
N23 C89 C130 C131 . . . . -27(4) ?
N15 C89 C130 C131 . . . . -27(4) ?
C90 C89 C130 C131 . . . . -18E1(2) ?
C90 C91 C131 C130 . . . . -0.4(12) ?
C92 C91 C131 C130 . . . . -120.4(11) ?
C132 C91 C131 C130 . . . . -115.5(14) ?
C130 C91 C131 C132 . . . . 115.5(14) ?
C90 C91 C131 C132 . . . . 115.1(14) ?
C92 C91 C131 C132 . . . . -4.9(13) ?
C130 C91 C131 C92 . . . . 120.4(11) ?
C90 C91 C131 C92 . . . . 120.0(9) ?
C132 C91 C131 C92 . . . . 4.9(13) ?
C130 C91 C131 C90 . . . . 0.4(12) ?
C92 C91 C131 C90 . . . . -120.0(8) ?
C132 C91 C131 C90 . . . . -115.1(14) ?
C129 C130 C131 C91 . . . . 99(4) ?
C89 C130 C131 C91 . . . . 110(3) ?
C91 C130 C131 C132 . . . . -92(2) ?
C129 C130 C131 C132 . . . . 6(5) ?
C89 C130 C131 C132 . . . . 18(4) ?
C91 C130 C131 C92 . . . . -55.8(16) ?
C129 C130 C131 C92 . . . . 43(4) ?
C89 C130 C131 C92 . . . . 55(3) ?
C132 C92 C131 C91 . . . . -172(2) ?
C93 C92 C131 C91 . . . . -110.4(18) ?
C133 C92 C131 C91 . . . . -124.0(17) ?
C132 C92 C131 C130 . . . . -121(2) ?
C93 C92 C131 C130 . . . . -59(2) ?
C91 C92 C131 C130 . . . . 51(2) ?
C133 C92 C131 C130 . . . . -72.8(18) ?
C93 C92 C131 C132 . . . . 61.8(13) ?
C91 C92 C131 C132 . . . . 172(2) ?
C133 C92 C131 C132 . . . . 48.2(11) ?
C132 C92 C131 C90 . . . . -120.9(16) ?
C93 C92 C131 C90 . . . . -59.1(15) ?
C91 C92 C131 C90 . . . . 51.2(14) ?
C133 C92 C131 C90 . . . . -72.7(13) ?
C129 C90 C131 C91 . . . . 99(2) ?
C89 C90 C131 C91 . . . . 111(2) ?
C129 C90 C131 C132 . . . . 7(3) ?
C89 C90 C131 C132 . . . . 19(3) ?
C91 C90 C131 C132 . . . . -92(2) ?
C129 C90 C131 C92 . . . . 43(2) ?
C89 C90 C131 C92 . . . . 55(2) ?
C91 C90 C131 C92 . . . . -56.1(15) ?
C93 C92 C132 C133 . . . . -1.9(9) ?
C91 C92 C132 C133 . . . . 115.8(10) ?
C131 C92 C132 C133 . . . . 119.7(12) ?
C93 C92 C132 C131 . . . . -121.7(10) ?
C91 C92 C132 C131 . . . . -3.9(10) ?
C133 C92 C132 C131 . . . . -119.7(12) ?
C91 C92 C132 C93 . . . . 117.8(10) ?
C131 C92 C132 C93 . . . . 121.7(10) ?
C133 C92 C132 C93 . . . . 1.9(9) ?
C93 C92 C132 C91 . . . . -117.8(10) ?
C131 C92 C132 C91 . . . . 3.9(10) ?
C133 C92 C132 C91 . . . . -115.8(10) ?
C91 C131 C132 C92 . . . . 8(2) ?
C130 C131 C132 C92 . . . . 73(3) ?
C90 C131 C132 C92 . . . . 73(2) ?
C91 C131 C132 C133 . . . . -72(3) ?
C130 C131 C132 C133 . . . . -7(4) ?
C92 C131 C132 C133 . . . . -79.5(19) ?
C90 C131 C132 C133 . . . . -7(3) ?
C91 C131 C132 C93 . . . . -50(3) ?
C130 C131 C132 C93 . . . . 16(3) ?
C92 C131 C132 C93 . . . . -57.1(14) ?
C90 C131 C132 C93 . . . . 16(3) ?
C130 C131 C132 C91 . . . . 65(3) ?
C92 C131 C132 C91 . . . . -8(2) ?
C90 C131 C132 C91 . . . . 65(2) ?
C133 C93 C132 C92 . . . . -175(3) ?
N15 C93 C132 C92 . . . . -109.6(14) ?
N23 C93 C132 C92 . . . . -109.6(14) ?
N15 C93 C132 C133 . . . . 65(2) ?
N23 C93 C132 C133 . . . . 65(2) ?
C92 C93 C132 C133 . . . . 175(3) ?
C133 C93 C132 C131 . . . . -111(3) ?
N15 C93 C132 C131 . . . . -46(2) ?
N23 C93 C132 C131 . . . . -46(2) ?
C92 C93 C132 C131 . . . . 63.7(16) ?
C133 C93 C132 C91 . . . . -129(2) ?
N15 C93 C132 C91 . . . . -64.4(13) ?
N23 C93 C132 C91 . . . . -64.4(13) ?
C92 C93 C132 C91 . . . . 45.3(9) ?
C131 C91 C132 C92 . . . . -171(2) ?
C130 C91 C132 C92 . . . . 120(2) ?
C90 C91 C132 C92 . . . . 115.3(17) ?
C131 C91 C132 C133 . . . . 118(2) ?
C130 C91 C132 C133 . . . . 48(2) ?
C90 C91 C132 C133 . . . . 44(2) ?
C92 C91 C132 C133 . . . . -71.4(15) ?
C130 C91 C132 C131 . . . . -70(2) ?
C90 C91 C132 C131 . . . . -74(2) ?
C92 C91 C132 C131 . . . . 171(2) ?
C131 C91 C132 C93 . . . . 135(2) ?
C130 C91 C132 C93 . . . . 65(2) ?
C90 C91 C132 C93 . . . . 61.0(16) ?
C92 C91 C132 C93 . . . . -54.3(12) ?
N15 C93 C133 N23 . . . . 0.0000(10) ?
C92 C93 C133 N23 . . . . 120.2(13) ?
C132 C93 C133 N23 . . . . 123.9(10) ?
N23 C93 C133 N15 . . . . 0.0000(10) ?
C92 C93 C133 N15 . . . . 120.2(13) ?
C132 C93 C133 N15 . . . . 123.9(10) ?
N15 C93 C133 C132 . . . . -123.9(10) ?
N23 C93 C133 C132 . . . . -123.9(10) ?
C92 C93 C133 C132 . . . . -3.6(17) ?
N15 C93 C133 C92 . . . . -120.2(13) ?
N23 C93 C133 C92 . . . . -120.2(13) ?
C132 C93 C133 C92 . . . . 3.6(17) ?
C89 N23 C133 C93 . . . . -91(3) ?
C129 N23 C133 C93 . . . . -78(3) ?
C89 N23 C133 N15 . . . . 0E1(10) ?
C129 N23 C133 N15 . . . . 0E1(10) ?
C93 N23 C133 N15 . . . . 0E1(10) ?
C89 N23 C133 C132 . . . . -11(2) ?
C129 N23 C133 C132 . . . . 2(3) ?
C93 N23 C133 C132 . . . . 80(3) ?
C89 N23 C133 C92 . . . . -45.5(17) ?
C129 N23 C133 C92 . . . . -32(2) ?
C93 N23 C133 C92 . . . . 45.2(19) ?
C89 N15 C133 C93 . . . . -91(3) ?
C129 N15 C133 C93 . . . . -78(3) ?
C89 N15 C133 N23 . . . . 0E1(10) ?
C129 N15 C133 N23 . . . . 0E1(10) ?
C93 N15 C133 N23 . . . . 0E1(10) ?
C89 N15 C133 C132 . . . . -11(2) ?
C129 N15 C133 C132 . . . . 2(3) ?
C93 N15 C133 C132 . . . . 80(3) ?
C89 N15 C133 C92 . . . . -45.5(17) ?
C129 N15 C133 C92 . . . . -32(2) ?
C93 N15 C133 C92 . . . . 45.2(19) ?
C92 C132 C133 C93 . . . . 5(2) ?
C131 C132 C133 C93 . . . . 79(3) ?
C91 C132 C133 C93 . . . . 54(3) ?
C92 C132 C133 N23 . . . . -72(2) ?
C131 C132 C133 N23 . . . . 2(3) ?
C93 C132 C133 N23 . . . . -77(2) ?
C91 C132 C133 N23 . . . . -22(2) ?
C92 C132 C133 N15 . . . . -72(2) ?
C131 C132 C133 N15 . . . . 2(3) ?
C93 C132 C133 N15 . . . . -77(2) ?
C91 C132 C133 N15 . . . . -22(2) ?
C131 C132 C133 C92 . . . . 73.8(19) ?
C93 C132 C133 C92 . . . . -5(2) ?
C91 C132 C133 C92 . . . . 49.3(10) ?
C132 C92 C133 C93 . . . . -174(3) ?
C91 C92 C133 C93 . . . . 106(3) ?
C131 C92 C133 C93 . . . . 133(3) ?
C132 C92 C133 N23 . . . . 123.3(18) ?
C93 C92 C133 N23 . . . . -63(2) ?
C91 C92 C133 N23 . . . . 43.0(17) ?
C131 C92 C133 N23 . . . . 70.0(14) ?
C132 C92 C133 N15 . . . . 123.3(18) ?
C93 C92 C133 N15 . . . . -63(2) ?
C91 C92 C133 N15 . . . . 43.0(17) ?
C131 C92 C133 N15 . . . . 70.0(14) ?
C93 C92 C133 C132 . . . . 174(3) ?
C91 C92 C133 C132 . . . . -80.3(16) ?
C131 C92 C133 C132 . . . . -53.3(13) ?
C143 N25 C139 C140 . . . . 0.0 ?
N25 C139 C140 C141 . . . . 0.0 ?
C139 C140 C141 C142 . . . . 0.0 ?
C140 C141 C142 C143 . . . . 0.0 ?
C141 C142 C143 N25 . . . . 0.0 ?
C139 N25 C143 C142 . . . . 0.0 ?
C98 N16 C94 C95 . . . . 0.4(6) ?
N16 C94 C95 C96 . . . . -1.1(6) ?
C94 C95 C96 C97 . . . . 1.2(8) ?
C95 C96 C97 C98 . . . . -0.5(9) ?
C94 N16 C98 C97 . . . . 0.2(7) ?
C96 C97 C98 N16 . . . . -0.2(9) ?
C103 N17 C99 C100 . . . . -2(3) ?
N17 C99 C100 C101 . . . . -3(3) ?
C99 C100 C101 C102 . . . . 12(2) ?
C100 C101 C102 C103 . . . . -16(2) ?
C99 N17 C103 C102 . . . . -3(2) ?
C101 C102 C103 N17 . . . . 12(2) ?
C138 N24 C134 C135 . . . . 6(3) ?
N24 C134 C135 C136 . . . . 2(3) ?
C134 C135 C136 C137 . . . . -18(2) ?
C135 C136 C137 C138 . . . . 24(2) ?
C134 N24 C138 C137 . . . . 2(2) ?
C136 C137 C138 N24 . . . . -17(2) ?
C108 N18 C104 C105 . . . . -1.4(8) ?
N18 C104 C105 C106 . . . . 1.2(8) ?
C104 C105 C106 C107 . . . . -0.6(8) ?
C105 C106 C107 C108 . . . . 0.4(9) ?
C104 N18 C108 C107 . . . . 1.2(9) ?
C106 C107 C108 N18 . . . . -0.7(11) ?
C113 N19 C109 C110 . . . . 1.6(8) ?
N19 C109 C110 C111 . . . . -2.8(8) ?
C109 C110 C111 C112 . . . . 1.5(7) ?
C110 C111 C112 C113 . . . . 0.8(6) ?
C109 N19 C113 C112 . . . . 0.9(7) ?
C111 C112 C113 N19 . . . . -2.1(7) ?
C118 N20 C114 C115 . . . . 0.0(10) ?
N20 C114 C115 C116 . . . . 1.2(11) ?
C114 C115 C116 C117 . . . . -0.5(10) ?
C115 C116 C117 C118 . . . . -1.4(11) ?
C114 N20 C118 C117 . . . . -2.0(11) ?
C116 C117 C118 N20 . . . . 2.7(12) ?
C123 N21 C119 C120 . . . . 0.0 ?
N21 C119 C120 C121 . . . . 0.0 ?
C119 C120 C121 C122 . . . . 0.0 ?
C120 C121 C122 C123 . . . . 0.0 ?
C121 C122 C123 N21 . . . . 0.0 ?
C119 N21 C123 C122 . . . . 0.0 ?

_cod_database_fobs_code 2243539
